data_1563575
loop_
_publ_author_name
'Zheng, Guoli'
'Fan, Weiqiang'
'Song, Shuyan'
'Guo, Huadong'
'Zhang, HongJie'

_publ_section_title
;
 Guests inducing p-sulfonatocalix[4]arenes into nanocapsule and layer
 structure
;
_journal_issue 6
_journal_name_full 'Journal of Solid State Chemistry'
_journal_page_first 1457
_journal_page_last 1463
_journal_paper_doi 10.1016/j.jssc.2010.04.025
_journal_volume 183
_journal_year 2010
_chemical_formula_sum 'C119.33 H99.33 N12.67 Na O54.17 S8 Tb2.33'
_chemical_formula_weight 3227.73
_space_group_IT_number 2
_space_group_name_Hall '-P 1'
_space_group_name_H-M_alt 'P -1'
_symmetry_cell_setting triclinic
_symmetry_space_group_name_H-M 'P -1'
_atom_sites_solution_hydrogens geom
_atom_sites_solution_primary direct
_atom_sites_solution_secondary difmap
_cell_angle_alpha 97.3160(10)
_cell_angle_beta 106.2180(10)
_cell_angle_gamma 101.2820(10)
_cell_formula_units_Z 2
_cell_length_a 16.9184(8)
_cell_length_b 24.1640(11)
_cell_length_c 25.8181(12)
_cell_measurement_temperature 193(2)
_cell_volume 9751.6(8)
_computing_cell_refinement 'Bruker SAINT'
_computing_data_collection 'Bruker SMART'
_computing_data_reduction 'Bruker SAINT'
_computing_molecular_graphics 'SHELXTL-PLUS (Sheldrick, 1990)'
_computing_publication_material SHELXL-97
_computing_structure_refinement 'SHELXL-97 (Sheldrick, 1997)'
_computing_structure_solution 'SHELXS-97(Sheldrick, 1997)'
_diffrn_ambient_temperature 193(2)
_diffrn_measured_fraction_theta_full 0.985
_diffrn_measured_fraction_theta_max 0.985
_diffrn_measurement_method '\w scans'
_diffrn_radiation_monochromator graphite
_diffrn_radiation_source 'fine-focus sealed tube'
_diffrn_radiation_type MoK\a
_diffrn_radiation_wavelength 0.71073
_diffrn_reflns_av_R_equivalents 0.0329
_diffrn_reflns_av_sigmaI/netI 0.0890
_diffrn_reflns_limit_h_max 12
_diffrn_reflns_limit_h_min -20
_diffrn_reflns_limit_k_max 28
_diffrn_reflns_limit_k_min -28
_diffrn_reflns_limit_l_max 30
_diffrn_reflns_limit_l_min -25
_diffrn_reflns_number 50679
_diffrn_reflns_theta_full 25.00
_diffrn_reflns_theta_max 25.00
_diffrn_reflns_theta_min 1.65
_diffrn_standards_decay_% none
_diffrn_standards_interval_count none
_diffrn_standards_interval_time none
_diffrn_standards_number none
_exptl_absorpt_coefficient_mu 0.993
_exptl_absorpt_process_details SADABS
_exptl_crystal_colour colorless
_exptl_crystal_density_diffrn 1.099
_exptl_crystal_density_method 'not measured'
_exptl_crystal_description block
_exptl_crystal_F_000 3256
_exptl_crystal_size_max 0.21
_exptl_crystal_size_mid 0.20
_exptl_crystal_size_min 0.19
_refine_diff_density_max 3.780
_refine_diff_density_min -1.429
_refine_diff_density_rms 0.131
_refine_ls_extinction_method none
_refine_ls_goodness_of_fit_ref 0.989
_refine_ls_hydrogen_treatment constr
_refine_ls_matrix_type full
_refine_ls_number_parameters 1545
_refine_ls_number_reflns 33806
_refine_ls_number_restraints 10
_refine_ls_restrained_S_all 0.996
_refine_ls_R_factor_all 0.1071
_refine_ls_R_factor_gt 0.0708
_refine_ls_shift/su_max 0.002
_refine_ls_shift/su_mean 0.000
_refine_ls_structure_factor_coef Fsqd
_refine_ls_weighting_details 'calc w=1/[\s^2^(Fo^2^)+(0.1200P)^2^+0.0000P] where P=(Fo^2^+2Fc^2^)/3'
_refine_ls_weighting_scheme calc
_refine_ls_wR_factor_gt 0.1906
_refine_ls_wR_factor_ref 0.2080
_reflns_number_gt 20309
_reflns_number_total 33806
_reflns_threshold_expression >2sigma(I)
_cod_data_source_file JSSC-2010-183-1457.cif
_cod_data_source_block Cu
_cod_depositor_comments
;
The following automatic conversions were performed:

data item '_exptl_crystal_density_meas' value 'not measured' was
changed to '?' -- the value is perceived as not measured.

Automatic conversion script
Id: cif_fix_values 8369 2020-08-20 11:38:08Z andrius 
;
_cod_original_sg_symbol_H-M P-1
_cod_database_code 1563575

loop_
_symmetry_equiv_pos_as_xyz
'x, y, z'
'-x, -y, -z'

loop_
_atom_site_label
_atom_site_type_symbol
_atom_site_fract_x
_atom_site_fract_y
_atom_site_fract_z
_atom_site_U_iso_or_equiv
_atom_site_adp_type
_atom_site_occupancy
_atom_site_symmetry_multiplicity
_atom_site_calc_flag
_atom_site_refinement_flags
_atom_site_disorder_assembly
_atom_site_disorder_group
Tb1 Tb 0.18844(2) 0.179841(14) 0.672731(13) 0.03790(11) Uani 1 1 d . . .
Tb2 Tb 0.50410(2) 0.773940(15) 0.731359(13) 0.04075(11) Uani 1 1 d . . .
Tb3 Tb 0.98450(9) 0.28469(6) 0.83493(6) 0.0687(4) Uani 0.33 1 d P . .
Na Na 0.55341(19) 0.16720(14) 0.64146(12) 0.0569(8) Uani 1 1 d D . .
S1 S 0.27860(14) 0.46722(9) 0.72326(8) 0.0518(5) Uani 1 1 d . . .
S2 S -0.07433(12) 0.27634(8) 0.54403(9) 0.0528(5) Uani 1 1 d . . .
S3 S 0.27618(12) 0.17858(8) 0.47320(8) 0.0485(5) Uani 1 1 d . . .
S4 S 0.62074(14) 0.41408(10) 0.62072(9) 0.0624(6) Uani 1 1 d . . .
S5 S 0.50337(15) 0.16160(9) 0.90163(9) 0.0642(6) Uani 1 1 d . . .
S6 S 0.25545(13) -0.04423(8) 0.66650(8) 0.0517(5) Uani 1 1 d . . .
S7 S -0.06057(16) 0.05881(12) 0.76266(11) 0.0749(7) Uani 1 1 d . . .
S8 S 0.24274(18) 0.23311(11) 1.02094(9) 0.0696(7) Uani 1 1 d . . .
C1 C 0.3376(2) 0.50753(18) 0.64232(15) 0.0355(15) Uani 1 1 d G . .
H1 H 0.3915 0.5119 0.6667 0.043 Uiso 1 1 calc R . .
C2 C 0.2657(3) 0.48424(19) 0.65713(13) 0.0406(17) Uani 1 1 d G . .
C3 C 0.1855(2) 0.47608(18) 0.62047(17) 0.0408(17) Uani 1 1 d G . .
H3 H 0.1383 0.4600 0.6301 0.049 Uiso 1 1 calc R . .
C4 C 0.17430(19) 0.49148(19) 0.56956(16) 0.0383(16) Uani 1 1 d G . .
C5 C 0.2470(3) 0.51640(18) 0.55648(13) 0.0352(15) Uani 1 1 d G . .
C6 C 0.3288(2) 0.52412(17) 0.59160(17) 0.0361(16) Uani 1 1 d G . .
C7 C 0.0857(4) 0.4798(3) 0.5287(3) 0.0443(18) Uani 1 1 d . . .
H7A H 0.0484 0.4935 0.5471 0.053 Uiso 1 1 calc R . .
H7B H 0.0878 0.5008 0.4993 0.053 Uiso 1 1 calc R . .
C8 C 0.0041(3) 0.38032(19) 0.52949(16) 0.0437(18) Uani 1 1 d G . .
H8 H -0.0096 0.3954 0.5599 0.052 Uiso 1 1 calc R . .
C9 C -0.0213(3) 0.32198(17) 0.50847(18) 0.0439(18) Uani 1 1 d G . .
C10 C 0.0016(3) 0.29826(13) 0.46536(18) 0.0487(19) Uani 1 1 d G . .
H10 H -0.0136 0.2586 0.4535 0.058 Uiso 1 1 calc R . .
C11 C 0.0474(3) 0.33304(18) 0.43922(15) 0.0393(17) Uani 1 1 d G . .
C12 C 0.0718(3) 0.39196(17) 0.45914(17) 0.0413(17) Uani 1 1 d G . .
C13 C 0.0504(3) 0.41646(13) 0.50472(18) 0.0445(18) Uani 1 1 d G . .
C14 C 0.0725(5) 0.3054(3) 0.3922(3) 0.052(2) Uani 1 1 d . . .
H14A H 0.0338 0.2680 0.3758 0.062 Uiso 1 1 calc R . .
H14B H 0.0672 0.3290 0.3642 0.062 Uiso 1 1 calc R . .
C15 C 0.1622(2) 0.29840(19) 0.41076(18) 0.0366(16) Uani 1 1 d G . .
C16 C 0.1763(2) 0.24840(16) 0.42903(18) 0.0385(16) Uani 1 1 d G . .
H16 H 0.1306 0.2204 0.4300 0.046 Uiso 1 1 calc R . .
C17 C 0.2589(3) 0.23955(14) 0.44609(17) 0.0397(17) Uani 1 1 d G . .
C18 C 0.3269(2) 0.28063(17) 0.44482(17) 0.0411(17) Uani 1 1 d G . .
H18 H 0.3813 0.2746 0.4556 0.049 Uiso 1 1 calc R . .
C19 C 0.3136(2) 0.33209(15) 0.42705(17) 0.0337(15) Uani 1 1 d G . .
C20 C 0.2332(3) 0.34089(15) 0.41109(18) 0.0470(19) Uani 1 1 d G . .
C21 C 0.3916(4) 0.3772(3) 0.4290(3) 0.0417(17) Uani 1 1 d . . .
H21A H 0.3754 0.4012 0.4024 0.050 Uiso 1 1 calc R . .
H21B H 0.4323 0.3582 0.4191 0.050 Uiso 1 1 calc R . .
C22 C 0.4993(3) 0.40089(15) 0.52184(17) 0.0370(16) Uani 1 1 d G . .
H22 H 0.5195 0.3697 0.5108 0.044 Uiso 1 1 calc R . .
C23 C 0.5372(2) 0.43438(18) 0.57543(15) 0.0431(17) Uani 1 1 d G . .
C24 C 0.5087(2) 0.48236(16) 0.59268(13) 0.0375(16) Uani 1 1 d G . .
H24 H 0.5356 0.5048 0.6276 0.045 Uiso 1 1 calc R . .
C25 C 0.4391(3) 0.49618(15) 0.55651(16) 0.0330(15) Uani 1 1 d G . .
C26 C 0.4024(2) 0.46137(17) 0.50351(15) 0.0363(16) Uani 1 1 d G . .
C27 C 0.4328(3) 0.41470(16) 0.48635(12) 0.0372(16) Uani 1 1 d G . .
C28 C 0.4057(4) 0.5452(3) 0.5759(3) 0.0403(17) Uani 1 1 d . . .
H28A H 0.4492 0.5707 0.6073 0.048 Uiso 1 1 calc R . .
H28B H 0.3920 0.5669 0.5469 0.048 Uiso 1 1 calc R . .
C29 C 0.4462(3) 0.10174(16) 0.97294(17) 0.052(2) Uani 1 1 d G . .
H29 H 0.4569 0.1373 0.9955 0.062 Uiso 1 1 calc R . .
C30 C 0.4654(3) 0.09851(16) 0.92274(19) 0.051(2) Uani 1 1 d G . .
C31 C 0.4499(3) 0.0443(2) 0.89037(15) 0.0476(18) Uani 1 1 d G . .
H31 H 0.4608 0.0414 0.8569 0.057 Uiso 1 1 calc R . .
C32 C 0.4198(3) -0.00374(15) 0.90669(17) 0.0442(18) Uani 1 1 d G . .
C33 C 0.3989(3) -0.00089(16) 0.95579(19) 0.0445(18) Uani 1 1 d G . .
C34 C 0.4112(3) 0.0514(2) 0.98878(15) 0.0508(19) Uani 1 1 d G . .
C35 C 0.4029(4) -0.0624(3) 0.8689(3) 0.0463(18) Uani 1 1 d . . .
H35A H 0.4495 -0.0630 0.8541 0.056 Uiso 1 1 calc R . .
H35B H 0.3994 -0.0927 0.8901 0.056 Uiso 1 1 calc R . .
C36 C 0.3247(2) -0.0598(2) 0.77048(19) 0.0417(17) Uani 1 1 d G . .
H36 H 0.3767 -0.0485 0.7646 0.050 Uiso 1 1 calc R . .
C37 C 0.2487(3) -0.0643(2) 0.72872(15) 0.0436(17) Uani 1 1 d G . .
C38 C 0.1697(2) -0.0837(2) 0.73712(18) 0.057(2) Uani 1 1 d G . .
H38 H 0.1198 -0.0882 0.7085 0.068 Uiso 1 1 calc R . .
C39 C 0.1656(2) -0.0963(2) 0.7870(2) 0.0500(19) Uani 1 1 d G . .
C40 C 0.2393(3) -0.0910(2) 0.82807(17) 0.050(2) Uani 1 1 d G . .
C41 C 0.3205(3) -0.0730(2) 0.82206(17) 0.053(2) Uani 1 1 d G . .
C42 C 0.0810(5) -0.1146(3) 0.7934(4) 0.062(2) Uani 1 1 d . . .
H42A H 0.0822 -0.1431 0.8168 0.074 Uiso 1 1 calc R . .
H42B H 0.0398 -0.1325 0.7578 0.074 Uiso 1 1 calc R . .
C43 C 0.0538(3) -0.06401(18) 0.8186(2) 0.056(2) Uani 1 1 d G . .
C44 C 0.0105(3) -0.0321(2) 0.78274(17) 0.060(2) Uani 1 1 d G . .
H44 H -0.0024 -0.0430 0.7449 0.072 Uiso 1 1 calc R . .
C45 C -0.0121(3) 0.0150(2) 0.8045(2) 0.061(2) Uani 1 1 d G . .
C46 C 0.0071(3) 0.03128(19) 0.8638(2) 0.062(2) Uani 1 1 d G . .
H46 H -0.0090 0.0629 0.8782 0.075 Uiso 1 1 calc R . .
C47 C 0.0484(3) 0.0005(2) 0.89815(18) 0.057(2) Uani 1 1 d G . .
C48 C 0.0752(3) -0.0471(2) 0.8749(2) 0.062(2) Uani 1 1 d G . .
C49 C 0.0658(5) 0.0192(4) 0.9593(3) 0.065(2) Uani 1 1 d . . .
H49A H 0.0219 0.0372 0.9653 0.078 Uiso 1 1 calc R . .
H49B H 0.0634 -0.0145 0.9761 0.078 Uiso 1 1 calc R . .
C50 C 0.1497(3) 0.0599(2) 0.9861(2) 0.063(2) Uani 1 1 d G . .
C51 C 0.1570(3) 0.1198(2) 0.9914(2) 0.060(2) Uani 1 1 d G . .
H51 H 0.1086 0.1333 0.9789 0.072 Uiso 1 1 calc R . .
C52 C 0.2380(4) 0.16017(18) 1.0160(2) 0.064(2) Uani 1 1 d G . .
C53 C 0.3076(3) 0.1390(2) 1.03436(19) 0.059(2) Uani 1 1 d G . .
H53 H 0.3593 0.1654 1.0521 0.071 Uiso 1 1 calc R . .
C54 C 0.3072(3) 0.0819(3) 1.0286(2) 0.056(2) Uani 1 1 d G . .
C55 C 0.2259(4) 0.04102(18) 1.0049(2) 0.067(3) Uani 1 1 d G . .
C56 C 0.3875(5) 0.0595(4) 1.0411(3) 0.061(2) Uani 1 1 d . . .
H56A H 0.4332 0.0869 1.0698 0.074 Uiso 1 1 calc R . .
H56B H 0.3774 0.0233 1.0534 0.074 Uiso 1 1 calc R . .
N1 N 0.3852(2) 0.25388(15) 0.70676(16) 0.0424(14) Uani 1 1 d G . .
C57 C 0.4370(3) 0.23976(16) 0.7506(2) 0.055(2) Uani 1 1 d G . .
H57 H 0.4331 0.2013 0.7532 0.066 Uiso 1 1 calc R . .
C58 C 0.4964(3) 0.2830(2) 0.79189(18) 0.074(3) Uani 1 1 d G . .
H58 H 0.5305 0.2735 0.8228 0.089 Uiso 1 1 calc R . .
C59 C 0.5045(3) 0.3396(2) 0.7870(2) 0.086(3) Uani 1 1 d G . .
H59 H 0.5478 0.3682 0.8125 0.104 Uiso 1 1 calc R . .
C60 C 0.4458(3) 0.35391(14) 0.7425(2) 0.066(2) Uani 1 1 d G . .
H60 H 0.4458 0.3921 0.7409 0.080 Uiso 1 1 calc R . .
C61 C 0.3885(3) 0.30984(17) 0.70155(17) 0.0438(18) Uani 1 1 d G . .
N2 N 0.2471(2) 0.30500(16) 0.64408(14) 0.0382(13) Uani 1 1 d G . .
C62 C 0.3305(2) 0.32118(18) 0.65308(15) 0.0368(16) Uani 1 1 d G . .
C63 C 0.3630(2) 0.35188(19) 0.61896(19) 0.0456(18) Uani 1 1 d G . .
H63 H 0.4213 0.3649 0.6271 0.055 Uiso 1 1 calc R . .
C64 C 0.3080(3) 0.36335(19) 0.57215(17) 0.0449(18) Uani 1 1 d G . .
H64 H 0.3287 0.3822 0.5476 0.054 Uiso 1 1 calc R . .
C65 C 0.2226(3) 0.34589(19) 0.56374(15) 0.0457(18) Uani 1 1 d G . .
H65 H 0.1848 0.3538 0.5334 0.055 Uiso 1 1 calc R . .
C66 C 0.19133(19) 0.31695(18) 0.59905(17) 0.0432(18) Uani 1 1 d G . .
H66 H 0.1331 0.3055 0.5927 0.052 Uiso 1 1 calc R . .
N3 N 0.2643(3) 0.13872(16) 0.78895(14) 0.0404(14) Uani 1 1 d G . .
C67 C 0.2483(3) 0.08052(15) 0.78634(15) 0.0498(19) Uani 1 1 d G . .
H67 H 0.2470 0.0559 0.7552 0.060 Uiso 1 1 calc R . .
C68 C 0.2339(3) 0.05884(14) 0.83095(19) 0.0456(18) Uani 1 1 d G . .
H68 H 0.2233 0.0193 0.8295 0.055 Uiso 1 1 calc R . .
C69 C 0.2350(3) 0.0946(2) 0.87753(16) 0.058(2) Uani 1 1 d G . .
H69 H 0.2262 0.0795 0.9074 0.069 Uiso 1 1 calc R . .
C70 C 0.2498(3) 0.15424(19) 0.87880(15) 0.055(2) Uani 1 1 d G . .
H70 H 0.2501 0.1793 0.9093 0.067 Uiso 1 1 calc R . .
C71 C 0.2643(3) 0.17527(13) 0.83256(17) 0.0426(17) Uani 1 1 d G . .
N4 N 0.2341(3) 0.25808(17) 0.79412(15) 0.0475(15) Uani 1 1 d G . .
C72 C 0.2853(3) 0.23710(14) 0.83415(18) 0.051(2) Uani 1 1 d G . .
C73 C 0.3511(3) 0.2738(2) 0.87534(17) 0.058(2) Uani 1 1 d G . .
H73 H 0.3853 0.2591 0.9023 0.070 Uiso 1 1 calc R . .
C74 C 0.3676(3) 0.33329(19) 0.87739(19) 0.078(3) Uani 1 1 d G . .
H74 H 0.4115 0.3584 0.9059 0.094 Uiso 1 1 calc R . .
C75 C 0.3156(4) 0.35430(14) 0.8348(2) 0.070(3) Uani 1 1 d G . .
H75 H 0.3266 0.3934 0.8343 0.084 Uiso 1 1 calc R . .
C76 C 0.2481(3) 0.31615(19) 0.79387(18) 0.058(2) Uani 1 1 d G . .
H76 H 0.2126 0.3297 0.7666 0.069 Uiso 1 1 calc R . .
N5 N 0.6066(4) 0.6746(2) 0.7572(2) 0.070(2) Uani 1 1 d G . .
C77 C 0.5567(4) 0.6274(3) 0.7684(2) 0.080(3) Uani 1 1 d G . .
H77 H 0.5160 0.6328 0.7851 0.096 Uiso 1 1 calc R . .
C78 C 0.5668(5) 0.5730(3) 0.7551(3) 0.122(5) Uani 1 1 d G . .
H78 H 0.5346 0.5415 0.7633 0.147 Uiso 1 1 calc R . .
C79 C 0.6263(6) 0.5668(3) 0.7292(3) 0.153(8) Uani 1 1 d G . .
H79 H 0.6351 0.5303 0.7213 0.183 Uiso 1 1 calc R . .
C80 C 0.6757(4) 0.6138(4) 0.7138(2) 0.125(6) Uani 1 1 d G . .
H80 H 0.7140 0.6093 0.6947 0.150 Uiso 1 1 calc R . .
C81 C 0.6592(4) 0.6699(3) 0.7316(2) 0.084(3) Uani 1 1 d G . .
N6 N 0.6694(3) 0.7585(3) 0.6926(2) 0.095(3) Uani 1 1 d G . .
C82 C 0.7095(4) 0.7197(3) 0.7197(3) 0.093(4) Uani 1 1 d G . .
C83 C 0.7958(4) 0.7300(4) 0.7378(3) 0.166(8) Uani 1 1 d G . .
H83 H 0.8240 0.7053 0.7561 0.199 Uiso 1 1 calc R . .
C84 C 0.8362(3) 0.7778(5) 0.7274(3) 0.139(7) Uani 1 1 d G . .
H84 H 0.8951 0.7849 0.7390 0.167 Uiso 1 1 calc R . .
C85 C 0.8040(5) 0.8174(4) 0.7025(3) 0.131(6) Uani 1 1 d G . .
H85 H 0.8386 0.8503 0.6980 0.157 Uiso 1 1 calc R . .
C86 C 0.7066(5) 0.8055(3) 0.6818(2) 0.101(4) Uani 1 1 d G . .
H86 H 0.6775 0.8298 0.6634 0.121 Uiso 1 1 calc R . .
N7 N 0.6692(2) 0.85437(19) 0.82765(16) 0.0420(14) Uani 1 1 d G . .
C87 C 0.7230(3) 0.82364(17) 0.85123(18) 0.054(2) Uani 1 1 d G . .
H87 H 0.7035 0.7883 0.8597 0.065 Uiso 1 1 calc R . .
C88 C 0.8122(3) 0.8484(2) 0.8626(2) 0.060(2) Uani 1 1 d G . .
H88 H 0.8512 0.8280 0.8779 0.073 Uiso 1 1 calc R . .
C89 C 0.8408(2) 0.9001(2) 0.8516(2) 0.063(2) Uani 1 1 d G . .
H89 H 0.8986 0.9161 0.8603 0.075 Uiso 1 1 calc R . .
C90 C 0.7819(3) 0.92897(18) 0.8271(2) 0.060(2) Uani 1 1 d G . .
H90 H 0.8002 0.9645 0.8185 0.072 Uiso 1 1 calc R . .
C91 C 0.6989(3) 0.90641(18) 0.81577(18) 0.0492(19) Uani 1 1 d G . .
N8 N 0.5781(3) 0.91153(16) 0.74105(19) 0.0501(16) Uani 1 1 d G . .
C92 C 0.6337(3) 0.9361(2) 0.78968(19) 0.057(2) Uani 1 1 d G . .
C93 C 0.6351(3) 0.9927(2) 0.81343(18) 0.062(2) Uani 1 1 d G . .
H93 H 0.6749 1.0112 0.8471 0.074 Uiso 1 1 calc R . .
C94 C 0.5765(4) 1.01974(17) 0.7857(3) 0.079(3) Uani 1 1 d G . .
H94 H 0.5765 1.0566 0.8013 0.095 Uiso 1 1 calc R . .
C95 C 0.5155(3) 0.9925(2) 0.7333(2) 0.073(3) Uani 1 1 d G . .
H95 H 0.4764 1.0104 0.7137 0.088 Uiso 1 1 calc R . .
C96 C 0.5197(3) 0.9361(2) 0.71381(17) 0.061(2) Uani 1 1 d G . .
H96 H 0.4802 0.9154 0.6808 0.073 Uiso 1 1 calc R . .
N11 N 0.3468(2) 0.66727(17) 0.65591(16) 0.0387(13) Uani 1 1 d G . .
C97 C 0.3020(3) 0.63881(18) 0.68473(15) 0.0483(19) Uani 1 1 d G . .
H97 H 0.3305 0.6312 0.7184 0.058 Uiso 1 1 calc R . .
C98 C 0.2126(3) 0.62052(19) 0.6643(2) 0.057(2) Uani 1 1 d G . .
H98 H 0.1825 0.6013 0.6845 0.069 Uiso 1 1 calc R . .
C99 C 0.1702(2) 0.6314(2) 0.6141(2) 0.060(2) Uani 1 1 d G . .
H99 H 0.1113 0.6196 0.6003 0.072 Uiso 1 1 calc R . .
C100 C 0.2171(3) 0.6606(2) 0.58361(16) 0.057(2) Uani 1 1 d G . .
H100 H 0.1892 0.6676 0.5495 0.069 Uiso 1 1 calc R . .
C101 C 0.3083(3) 0.67934(18) 0.60610(16) 0.0437(18) Uani 1 1 d G . .
N12 N 0.4108(3) 0.76021(17) 0.59993(13) 0.0444(15) Uani 1 1 d G . .
C102 C 0.3571(3) 0.70811(17) 0.57576(17) 0.0398(17) Uani 1 1 d G . .
C103 C 0.3488(3) 0.68631(16) 0.52129(17) 0.054(2) Uani 1 1 d G . .
H103 H 0.3110 0.6513 0.5032 0.065 Uiso 1 1 calc R . .
C104 C 0.3969(3) 0.7169(2) 0.49449(14) 0.054(2) Uani 1 1 d G . .
H104 H 0.3917 0.7025 0.4582 0.065 Uiso 1 1 calc R . .
C105 C 0.4537(3) 0.7698(2) 0.52188(19) 0.059(2) Uani 1 1 d G . .
H105 H 0.4865 0.7903 0.5038 0.071 Uiso 1 1 calc R . .
C106 C 0.4611(3) 0.79152(16) 0.57517(19) 0.053(2) Uani 1 1 d G . .
H106 H 0.4989 0.8263 0.5939 0.064 Uiso 1 1 calc R . .
N9 N 0.4213(3) 0.74614(17) 0.82882(13) 0.0416(14) Uani 1 1 d G . .
C107 C 0.4781(2) 0.74188(19) 0.87460(17) 0.0500(19) Uani 1 1 d G . .
H107 H 0.5250 0.7281 0.8727 0.060 Uiso 1 1 calc R . .
C108 C 0.4670(3) 0.7584(2) 0.92602(14) 0.060(2) Uani 1 1 d G . .
H108 H 0.5049 0.7545 0.9584 0.072 Uiso 1 1 calc R . .
C109 C 0.3988(3) 0.7802(2) 0.92646(14) 0.058(2) Uani 1 1 d G . .
H109 H 0.3899 0.7911 0.9599 0.069 Uiso 1 1 calc R . .
C110 C 0.3429(3) 0.7867(2) 0.87916(19) 0.0507(19) Uani 1 1 d G . .
H110 H 0.2964 0.8013 0.8803 0.061 Uiso 1 1 calc R . .
C111 C 0.3567(2) 0.77111(19) 0.82981(14) 0.0426(17) Uani 1 1 d G . .
N10 N 0.32731(19) 0.80134(16) 0.74123(16) 0.0358(13) Uani 1 1 d G . .
C112 C 0.2977(2) 0.77245(19) 0.77556(14) 0.0413(17) Uani 1 1 d G . .
C113 C 0.2099(3) 0.7485(2) 0.76259(18) 0.0487(19) Uani 1 1 d G . .
H113 H 0.1890 0.7295 0.7870 0.058 Uiso 1 1 calc R . .
C114 C 0.15499(19) 0.7534(2) 0.7131(2) 0.063(2) Uani 1 1 d G . .
H114 H 0.0969 0.7380 0.7038 0.076 Uiso 1 1 calc R . .
C115 C 0.1899(3) 0.7824(2) 0.67723(16) 0.053(2) Uani 1 1 d G . .
H115 H 0.1547 0.7852 0.6433 0.063 Uiso 1 1 calc R . .
C116 C 0.2751(3) 0.80637(18) 0.69220(15) 0.0478(19) Uani 1 1 d G . .
H116 H 0.2974 0.8262 0.6689 0.057 Uiso 1 1 calc R . .
C117 C 0.8013(14) 0.3832(10) 0.8630(7) 0.116(12) Uiso 0.33 1 d PGD . .
C118 C 0.7517(16) 0.4139(9) 0.8496(9) 0.102(11) Uiso 0.33 1 d PGD . .
C119 C 0.7105(15) 0.4237(10) 0.7997(12) 0.123(13) Uiso 0.33 1 d PGD . .
C120 C 0.7027(15) 0.3743(12) 0.7618(8) 0.108(11) Uiso 0.33 1 d PGD . .
C121 C 0.7546(17) 0.3356(10) 0.7726(8) 0.30(4) Uiso 0.33 1 d PGD . .
N13 N 0.8046(14) 0.3342(9) 0.8248(11) 0.101(9) Uiso 0.33 1 d PGD . .
N14 N 0.8369(9) 0.2926(8) 0.7179(7) 0.082(7) Uiso 0.33 1 d PGD . .
C122 C 0.7684(11) 0.2940(7) 0.7269(6) 0.145(16) Uiso 0.33 1 d PGD . .
C123 C 0.6739(9) 0.2654(8) 0.6864(8) 0.074(8) Uiso 0.33 1 d PGD . .
C124 C 0.6818(8) 0.2232(6) 0.6393(7) 0.096(10) Uiso 0.33 1 d PGD . .
C125 C 0.7614(11) 0.2329(8) 0.6166(6) 0.061(7) Uiso 0.33 1 d PGD . .
C126 C 0.8402(8) 0.2569(8) 0.6764(8) 0.125(13) Uiso 0.33 1 d PGD . .
O1 O 0.2342(3) 0.53643(19) 0.50795(19) 0.0444(12) Uani 1 1 d . . .
O2 O 0.1147(3) 0.4286(2) 0.4355(2) 0.0521(13) Uani 1 1 d . . .
O3 O 0.2229(3) 0.3922(2) 0.3980(2) 0.0518(13) Uani 1 1 d . . .
O4 O 0.3342(3) 0.4757(2) 0.46989(19) 0.0451(12) Uani 1 1 d . . .
O5 O 0.3666(4) 0.4714(4) 0.7487(3) 0.100(2) Uani 1 1 d . . .
O6 O 0.2462(4) 0.5078(3) 0.7518(2) 0.0775(18) Uani 1 1 d . . .
O7 O 0.2302(5) 0.4100(3) 0.7153(2) 0.086(2) Uani 1 1 d . . .
O8 O -0.0138(3) 0.2790(2) 0.5973(2) 0.0600(15) Uani 1 1 d . . .
O9 O -0.1456(3) 0.2996(2) 0.5482(2) 0.0651(16) Uani 1 1 d . . .
O10 O -0.0991(3) 0.2186(2) 0.5115(2) 0.0656(16) Uani 1 1 d . . .
O11 O 0.3008(3) 0.1959(2) 0.5339(2) 0.0626(15) Uani 1 1 d . . .
O12 O 0.1969(4) 0.1362(2) 0.4544(3) 0.0743(17) Uani 1 1 d . . .
O13 O 0.3454(4) 0.1641(2) 0.4582(3) 0.0777(18) Uani 1 1 d . . .
O14 O 0.5817(4) 0.3604(3) 0.6332(3) 0.104(3) Uani 1 1 d . . .
O15 O 0.6777(4) 0.4033(3) 0.5905(3) 0.088(2) Uani 1 1 d . . .
O16 O 0.6611(4) 0.4600(3) 0.6666(3) 0.112(3) Uani 1 1 d . . .
O17 O 0.3690(3) -0.0498(2) 0.9726(2) 0.0570(14) Uani 1 1 d . . .
O18 O 0.2406(3) -0.1023(2) 0.8798(2) 0.0558(14) Uani 1 1 d . . .
O19 O 0.1209(4) -0.0749(2) 0.9094(2) 0.0678(16) Uani 1 1 d . . .
O20 O 0.2225(4) -0.0153(2) 1.0005(2) 0.0706(17) Uani 1 1 d . . .
O21 O 0.5880(4) 0.1591(3) 0.9013(4) 0.110(3) Uani 1 1 d . . .
O22 O 0.5024(5) 0.2097(2) 0.9415(3) 0.093(2) Uani 1 1 d . . .
O23 O 0.4484(4) 0.1598(2) 0.8473(2) 0.0712(17) Uani 1 1 d . . .
O24 O 0.3166(4) -0.0709(2) 0.6499(2) 0.0676(16) Uani 1 1 d . . .
O25 O 0.2881(4) 0.0189(2) 0.6797(2) 0.0711(17) Uani 1 1 d . . .
O26 O 0.1712(4) -0.0613(3) 0.6271(2) 0.086(2) Uani 1 1 d . . .
O27 O -0.0904(5) 0.0267(3) 0.7055(3) 0.108(3) Uani 1 1 d . . .
O28 O -0.1252(5) 0.0719(4) 0.7826(3) 0.116(3) Uani 1 1 d . . .
O29 O 0.0055(4) 0.1116(3) 0.7690(3) 0.093(2) Uani 1 1 d . . .
O30 O 0.2099(6) 0.2424(3) 0.9674(3) 0.112(3) Uani 1 1 d . . .
O31 O 0.1904(5) 0.2458(3) 1.0541(3) 0.111(3) Uani 1 1 d . . .
O32 O 0.3289(6) 0.2608(3) 1.0468(4) 0.147(4) Uani 1 1 d . . .
O33 O 0.1679(3) 0.2233(2) 0.75485(19) 0.0466(12) Uani 1 1 d . . .
O34 O 0.2828(3) 0.15867(18) 0.74686(18) 0.0411(11) Uani 1 1 d . . .
O35 O 0.3295(3) 0.21257(19) 0.66892(19) 0.0438(12) Uani 1 1 d . . .
O36 O 0.2154(3) 0.27806(19) 0.67742(17) 0.0381(11) Uani 1 1 d . . .
O37 O 0.6014(3) 0.7271(2) 0.77727(19) 0.0544(14) Uani 1 1 d . . .
O38 O 0.5849(3) 0.7470(3) 0.6732(2) 0.0645(16) Uani 1 1 d . . .
O39 O 0.5866(3) 0.8342(2) 0.81823(19) 0.0455(12) Uani 1 1 d . . .
O40 O 0.5796(3) 0.8599(2) 0.7171(2) 0.0536(13) Uani 1 1 d . . .
O41 O 0.4110(3) 0.78446(19) 0.64943(19) 0.0460(12) Uani 1 1 d . . .
O42 O 0.4297(3) 0.68163(19) 0.67505(18) 0.0416(11) Uani 1 1 d . . .
O43 O 0.4281(3) 0.72366(19) 0.78102(19) 0.0437(12) Uani 1 1 d . . .
O44 O 0.4103(3) 0.82757(18) 0.75511(19) 0.0428(12) Uani 1 1 d . . .
O45 O 0.0983(3) 0.1022(2) 0.6953(2) 0.0565(14) Uani 1 1 d . . .
O46 O 0.0442(3) 0.1887(2) 0.6380(2) 0.0559(14) Uani 1 1 d . . .
O47 O 0.2088(3) 0.0936(2) 0.6277(2) 0.0573(14) Uani 1 1 d . . .
O48 O 0.1674(3) 0.1858(2) 0.57831(18) 0.0486(12) Uani 1 1 d . . .
O49 O 0.5687(10) 0.1456(6) 0.7176(7) 0.110(5) Uani 0.50 1 d P . .
O50 O 0.4133(4) 0.1414(3) 0.6143(4) 0.113(3) Uani 1 1 d . . .
O51 O 0.4750(5) 0.2476(4) 0.5952(3) 0.121(3) Uani 1 1 d . . .
O52 O 0.9161(13) 0.3205(11) 0.7592(9) 0.128(9) Uiso 0.33 1 d PD . .
O53 O 0.8325(16) 0.2863(10) 0.8348(11) 0.126(9) Uiso 0.33 1 d PD . .
O54 O 1.0154(7) 0.2401(4) 0.7578(4) 0.020(2) Uiso 0.33 1 d P . .
O55 O 1.0497(9) 0.2054(6) 0.8590(6) 0.047(4) Uiso 0.33 1 d P . .
O56 O 0.8999(12) 0.2036(8) 0.7935(7) 0.076(5) Uiso 0.33 1 d P . .
O57 O 1.0890(17) 0.3495(12) 0.8304(11) 0.128(9) Uiso 0.33 1 d P . .
O58 O 0.9625(18) 0.2660(12) 0.9153(12) 0.141(10) Uiso 0.33 1 d P . .
O59 O 0.9909(19) 0.3795(13) 0.8785(12) 0.150(10) Uiso 0.33 1 d P . .
O60 O 0.4384(5) 1.0964(3) 0.7515(4) 0.125(3) Uani 1 1 d . . .

loop_
_atom_site_aniso_label
_atom_site_aniso_U_11
_atom_site_aniso_U_22
_atom_site_aniso_U_33
_atom_site_aniso_U_23
_atom_site_aniso_U_13
_atom_site_aniso_U_12
Tb1 0.0376(2) 0.03275(19) 0.0380(2) 0.00735(14) 0.00574(15) 0.00461(15)
Tb2 0.0326(2) 0.0419(2) 0.0366(2) -0.00715(15) 0.00225(15) 0.00553(15)
Tb3 0.0790(10) 0.0658(8) 0.0712(9) 0.0161(7) 0.0326(8) 0.0249(7)
Na 0.0526(19) 0.069(2) 0.0625(19) 0.0235(16) 0.0253(15) 0.0268(16)
S1 0.0619(14) 0.0519(12) 0.0460(11) 0.0147(9) 0.0161(10) 0.0216(10)
S2 0.0345(11) 0.0478(12) 0.0712(14) 0.0124(10) 0.0086(10) 0.0096(9)
S3 0.0451(12) 0.0366(10) 0.0579(12) 0.0047(9) 0.0104(9) 0.0077(9)
S4 0.0508(13) 0.0644(14) 0.0565(13) -0.0093(11) -0.0072(10) 0.0271(11)
S5 0.0664(15) 0.0480(12) 0.0583(13) 0.0149(10) -0.0033(11) -0.0017(11)
S6 0.0563(13) 0.0447(11) 0.0432(11) 0.0010(9) 0.0010(9) 0.0135(9)
S7 0.0569(15) 0.0874(18) 0.0862(18) 0.0303(15) 0.0222(13) 0.0222(13)
S8 0.0878(19) 0.0753(16) 0.0512(13) 0.0087(12) 0.0180(12) 0.0398(14)
C1 0.032(4) 0.034(4) 0.039(4) 0.000(3) 0.008(3) 0.014(3)
C2 0.055(5) 0.028(4) 0.039(4) 0.006(3) 0.012(3) 0.015(3)
C3 0.041(4) 0.037(4) 0.048(4) 0.007(3) 0.015(3) 0.017(3)
C4 0.037(4) 0.032(4) 0.050(4) 0.010(3) 0.015(3) 0.015(3)
C5 0.035(4) 0.031(4) 0.040(4) 0.005(3) 0.007(3) 0.018(3)
C6 0.038(4) 0.023(3) 0.046(4) -0.002(3) 0.012(3) 0.013(3)
C7 0.035(4) 0.035(4) 0.059(5) 0.008(3) 0.005(3) 0.014(3)
C8 0.034(4) 0.041(4) 0.052(4) 0.001(3) 0.005(3) 0.019(3)
C9 0.028(4) 0.043(4) 0.052(4) 0.008(3) -0.003(3) 0.010(3)
C10 0.040(4) 0.038(4) 0.048(4) -0.002(3) -0.008(4) 0.002(3)
C11 0.026(4) 0.042(4) 0.039(4) 0.003(3) -0.008(3) 0.011(3)
C12 0.022(4) 0.045(4) 0.047(4) 0.010(3) -0.004(3) 0.005(3)
C13 0.035(4) 0.043(4) 0.048(4) 0.009(3) -0.004(3) 0.018(3)
C14 0.044(5) 0.044(4) 0.049(5) -0.002(4) -0.008(4) 0.007(4)
C15 0.024(4) 0.042(4) 0.032(4) -0.005(3) 0.001(3) 0.000(3)
C16 0.032(4) 0.039(4) 0.036(4) -0.005(3) 0.007(3) 0.002(3)
C17 0.043(4) 0.034(4) 0.032(4) -0.006(3) 0.006(3) 0.002(3)
C18 0.042(4) 0.044(4) 0.030(4) -0.006(3) 0.006(3) 0.008(3)
C19 0.049(4) 0.026(3) 0.019(3) -0.001(3) 0.004(3) 0.004(3)
C20 0.052(5) 0.055(5) 0.028(4) 0.003(3) 0.001(3) 0.019(4)
C21 0.051(5) 0.044(4) 0.030(4) 0.002(3) 0.012(3) 0.017(3)
C22 0.043(4) 0.031(4) 0.035(4) 0.002(3) 0.014(3) 0.006(3)
C23 0.032(4) 0.044(4) 0.050(4) 0.006(3) 0.007(3) 0.010(3)
C24 0.032(4) 0.038(4) 0.037(4) 0.002(3) 0.006(3) 0.005(3)
C25 0.029(4) 0.027(3) 0.038(4) 0.001(3) 0.007(3) 0.003(3)
C26 0.035(4) 0.031(4) 0.040(4) 0.011(3) 0.010(3) 0.003(3)
C27 0.033(4) 0.038(4) 0.040(4) 0.009(3) 0.018(3) -0.002(3)
C28 0.035(4) 0.030(4) 0.047(4) 0.000(3) 0.005(3) 0.004(3)
C29 0.049(5) 0.054(5) 0.042(4) 0.005(4) -0.003(4) 0.017(4)
C30 0.044(5) 0.044(4) 0.052(5) 0.011(4) -0.005(4) 0.007(4)
C31 0.048(5) 0.053(5) 0.038(4) 0.011(4) 0.004(3) 0.018(4)
C32 0.037(4) 0.040(4) 0.049(4) 0.014(3) 0.000(3) 0.012(3)
C33 0.044(4) 0.051(5) 0.041(4) 0.015(4) 0.010(3) 0.018(4)
C34 0.060(5) 0.055(5) 0.045(4) 0.015(4) 0.012(4) 0.033(4)
C35 0.041(4) 0.050(4) 0.047(4) 0.010(4) 0.008(3) 0.019(4)
C36 0.040(4) 0.034(4) 0.048(4) 0.001(3) 0.012(3) 0.009(3)
C37 0.046(5) 0.032(4) 0.046(4) -0.003(3) 0.007(4) 0.011(3)
C38 0.046(5) 0.035(4) 0.071(6) -0.012(4) -0.001(4) 0.007(4)
C39 0.047(5) 0.037(4) 0.060(5) 0.005(4) 0.013(4) 0.005(3)
C40 0.051(5) 0.018(3) 0.077(6) 0.005(3) 0.022(4) 0.001(3)
C41 0.059(5) 0.026(4) 0.070(5) 0.010(4) 0.013(4) 0.013(4)
C42 0.041(5) 0.046(5) 0.083(6) 0.004(4) 0.009(4) -0.001(4)
C43 0.030(4) 0.053(5) 0.083(6) 0.020(5) 0.021(4) -0.004(4)
C44 0.046(5) 0.058(5) 0.075(6) 0.011(5) 0.029(4) -0.003(4)
C45 0.025(4) 0.067(6) 0.087(7) 0.026(5) 0.013(4) -0.002(4)
C46 0.039(5) 0.056(5) 0.087(7) 0.010(5) 0.020(4) 0.003(4)
C47 0.046(5) 0.054(5) 0.084(6) 0.028(5) 0.036(5) 0.007(4)
C48 0.040(5) 0.063(6) 0.090(7) 0.030(5) 0.032(5) 0.002(4)
C49 0.066(6) 0.078(6) 0.072(6) 0.033(5) 0.037(5) 0.030(5)
C50 0.079(7) 0.082(6) 0.049(5) 0.031(5) 0.035(5) 0.034(5)
C51 0.072(6) 0.083(6) 0.050(5) 0.028(5) 0.032(4) 0.047(5)
C52 0.083(7) 0.075(6) 0.036(4) 0.004(4) 0.015(4) 0.034(5)
C53 0.079(6) 0.066(6) 0.037(4) 0.010(4) 0.013(4) 0.033(5)
C54 0.065(6) 0.082(6) 0.027(4) 0.010(4) 0.012(4) 0.034(5)
C55 0.091(7) 0.090(7) 0.043(5) 0.033(5) 0.032(5) 0.045(6)
C56 0.078(6) 0.074(6) 0.040(4) 0.020(4) 0.013(4) 0.039(5)
N1 0.031(3) 0.038(3) 0.052(4) 0.014(3) 0.003(3) 0.006(3)
C57 0.039(4) 0.060(5) 0.063(5) 0.028(4) 0.005(4) 0.010(4)
C58 0.045(5) 0.072(6) 0.084(7) 0.026(5) -0.012(5) 0.001(5)
C59 0.060(6) 0.076(7) 0.077(7) 0.003(5) -0.029(5) -0.007(5)
C60 0.069(6) 0.046(5) 0.064(6) 0.014(4) -0.006(5) 0.003(4)
C61 0.030(4) 0.044(4) 0.049(4) 0.012(3) 0.006(3) -0.002(3)
N2 0.040(3) 0.034(3) 0.033(3) 0.004(2) 0.003(3) 0.005(3)
C62 0.031(4) 0.032(4) 0.044(4) 0.007(3) 0.005(3) 0.010(3)
C63 0.035(4) 0.034(4) 0.077(5) 0.018(4) 0.028(4) 0.010(3)
C64 0.053(5) 0.037(4) 0.048(4) 0.016(3) 0.020(4) 0.010(4)
C65 0.065(5) 0.034(4) 0.041(4) 0.015(3) 0.017(4) 0.013(4)
C66 0.033(4) 0.036(4) 0.054(4) 0.009(3) -0.001(3) 0.013(3)
N3 0.041(3) 0.039(3) 0.040(3) 0.010(3) 0.009(3) 0.013(3)
C67 0.054(5) 0.033(4) 0.052(5) 0.007(3) 0.003(4) 0.005(3)
C68 0.040(4) 0.038(4) 0.058(5) 0.018(4) 0.015(4) 0.001(3)
C69 0.066(6) 0.055(5) 0.059(5) 0.018(4) 0.026(4) 0.015(4)
C70 0.069(6) 0.067(5) 0.040(4) 0.013(4) 0.026(4) 0.024(4)
C71 0.047(4) 0.038(4) 0.037(4) 0.008(3) 0.007(3) 0.008(3)
N4 0.055(4) 0.047(4) 0.039(3) 0.004(3) 0.016(3) 0.010(3)
C72 0.069(5) 0.044(4) 0.032(4) 0.002(3) 0.005(4) 0.012(4)
C73 0.067(6) 0.047(5) 0.052(5) 0.006(4) 0.005(4) 0.019(4)
C74 0.101(8) 0.054(6) 0.060(6) -0.003(4) 0.003(5) 0.014(5)
C75 0.106(8) 0.039(5) 0.056(5) 0.005(4) 0.015(5) 0.014(5)
C76 0.085(6) 0.041(4) 0.053(5) 0.016(4) 0.021(4) 0.024(4)
N5 0.052(5) 0.101(6) 0.042(4) -0.019(4) -0.014(3) 0.049(5)
C77 0.082(7) 0.054(6) 0.079(7) -0.010(5) -0.013(5) 0.027(5)
C78 0.141(12) 0.100(9) 0.081(8) -0.034(7) -0.037(8) 0.064(8)
C79 0.166(15) 0.161(15) 0.076(9) -0.058(9) -0.063(9) 0.112(13)
C80 0.122(11) 0.196(15) 0.033(5) -0.035(8) -0.035(6) 0.106(11)
C81 0.048(6) 0.116(9) 0.058(6) -0.026(6) -0.026(5) 0.041(6)
N6 0.052(5) 0.150(9) 0.058(5) -0.036(5) 0.030(4) -0.013(6)
C82 0.041(6) 0.194(13) 0.040(5) -0.018(6) -0.011(4) 0.082(7)
C83 0.047(8) 0.29(2) 0.127(12) -0.040(13) 0.020(8) 0.018(10)
C84 0.068(9) 0.26(2) 0.063(8) -0.015(10) 0.003(7) 0.026(11)
C85 0.101(11) 0.210(16) 0.070(8) -0.009(9) 0.059(8) -0.011(10)
C86 0.076(8) 0.166(12) 0.042(5) -0.026(6) 0.030(5) -0.002(8)
N7 0.030(3) 0.057(4) 0.027(3) -0.003(3) 0.000(2) 0.004(3)
C87 0.050(5) 0.068(5) 0.029(4) -0.009(4) 0.006(3) -0.002(4)
C88 0.041(5) 0.080(6) 0.049(5) -0.005(4) 0.004(4) 0.013(4)
C89 0.031(4) 0.071(6) 0.070(6) 0.004(5) 0.005(4) -0.003(4)
C90 0.051(5) 0.060(5) 0.056(5) -0.002(4) 0.015(4) -0.006(4)
C91 0.039(4) 0.055(5) 0.035(4) -0.006(3) 0.002(3) -0.005(4)
N8 0.038(4) 0.052(4) 0.053(4) 0.000(3) 0.013(3) 0.001(3)
C92 0.040(5) 0.057(5) 0.057(5) -0.002(4) 0.014(4) -0.015(4)
C93 0.052(5) 0.043(5) 0.080(6) 0.006(4) 0.013(5) 0.002(4)
C94 0.079(7) 0.058(6) 0.105(8) 0.002(6) 0.047(6) 0.011(5)
C95 0.069(6) 0.077(7) 0.078(7) 0.026(5) 0.029(5) 0.011(5)
C96 0.051(5) 0.065(6) 0.069(6) 0.018(5) 0.024(4) 0.007(4)
N11 0.036(3) 0.034(3) 0.036(3) -0.004(3) 0.000(3) 0.010(3)
C97 0.058(5) 0.026(4) 0.050(4) -0.004(3) 0.004(4) 0.012(3)
C98 0.055(5) 0.033(4) 0.073(6) -0.011(4) 0.016(4) 0.005(4)
C99 0.035(4) 0.038(4) 0.082(6) -0.011(4) -0.004(4) -0.003(4)
C100 0.051(5) 0.034(4) 0.069(5) -0.008(4) -0.007(4) 0.020(4)
C101 0.036(4) 0.031(4) 0.049(4) -0.012(3) -0.004(3) 0.012(3)
N12 0.045(4) 0.039(3) 0.036(3) -0.007(3) -0.005(3) 0.014(3)
C102 0.044(4) 0.030(4) 0.043(4) 0.007(3) 0.005(3) 0.018(3)
C103 0.059(5) 0.036(4) 0.049(5) -0.014(4) -0.012(4) 0.027(4)
C104 0.069(6) 0.060(5) 0.037(4) 0.010(4) 0.014(4) 0.029(4)
C105 0.068(6) 0.060(5) 0.053(5) 0.014(4) 0.018(4) 0.021(4)
C106 0.052(5) 0.050(5) 0.054(5) 0.011(4) 0.011(4) 0.013(4)
N9 0.040(3) 0.038(3) 0.034(3) -0.007(3) -0.001(3) 0.007(3)
C107 0.040(4) 0.051(5) 0.046(4) 0.000(4) -0.005(4) 0.015(4)
C108 0.065(6) 0.057(5) 0.046(5) 0.002(4) -0.003(4) 0.021(4)
C109 0.062(6) 0.057(5) 0.043(5) -0.006(4) 0.008(4) 0.012(4)
C110 0.045(5) 0.053(5) 0.046(5) -0.010(4) 0.011(4) 0.011(4)
C111 0.040(4) 0.038(4) 0.051(4) 0.007(3) 0.015(3) 0.012(3)
N10 0.029(3) 0.028(3) 0.043(3) -0.003(2) 0.003(3) 0.009(2)
C112 0.041(4) 0.030(4) 0.042(4) 0.001(3) -0.001(3) 0.006(3)
C113 0.031(4) 0.053(5) 0.051(5) -0.001(4) 0.001(3) 0.010(3)
C114 0.036(5) 0.062(5) 0.077(6) -0.001(5) 0.001(4) 0.014(4)
C115 0.043(5) 0.049(5) 0.057(5) 0.003(4) -0.001(4) 0.021(4)
C116 0.049(5) 0.032(4) 0.052(5) -0.006(3) 0.004(4) 0.012(3)
O1 0.046(3) 0.041(3) 0.047(3) 0.012(2) 0.013(2) 0.012(2)
O2 0.049(3) 0.049(3) 0.051(3) 0.007(3) 0.005(3) 0.014(3)
O3 0.050(3) 0.044(3) 0.054(3) 0.010(2) 0.003(2) 0.013(2)
O4 0.045(3) 0.043(3) 0.046(3) 0.012(2) 0.008(2) 0.015(2)
O5 0.075(5) 0.175(8) 0.059(4) 0.052(4) 0.008(3) 0.051(5)
O6 0.123(6) 0.066(4) 0.057(4) 0.008(3) 0.042(4) 0.038(4)
O7 0.133(6) 0.066(4) 0.062(4) 0.030(3) 0.034(4) 0.013(4)
O8 0.044(3) 0.062(4) 0.076(4) 0.024(3) 0.014(3) 0.018(3)
O9 0.042(3) 0.062(4) 0.094(4) 0.019(3) 0.017(3) 0.020(3)
O10 0.055(4) 0.039(3) 0.094(4) 0.006(3) 0.020(3) 0.001(3)
O11 0.064(4) 0.061(4) 0.056(3) 0.016(3) 0.007(3) 0.016(3)
O12 0.061(4) 0.055(4) 0.090(4) 0.013(3) 0.009(3) -0.003(3)
O13 0.079(4) 0.059(4) 0.115(5) 0.025(4) 0.047(4) 0.032(3)
O14 0.073(5) 0.131(6) 0.106(6) 0.073(5) -0.001(4) 0.032(4)
O15 0.055(4) 0.117(6) 0.082(4) -0.013(4) 0.000(3) 0.051(4)
O16 0.098(5) 0.116(6) 0.087(5) -0.039(4) -0.032(4) 0.072(5)
O17 0.059(3) 0.059(3) 0.065(3) 0.032(3) 0.022(3) 0.024(3)
O18 0.065(4) 0.048(3) 0.061(3) 0.022(3) 0.024(3) 0.013(3)
O19 0.064(4) 0.068(4) 0.088(4) 0.040(3) 0.035(3) 0.021(3)
O20 0.093(5) 0.066(4) 0.078(4) 0.038(3) 0.041(4) 0.041(3)
O21 0.064(5) 0.099(5) 0.169(8) 0.076(5) 0.022(5) 0.009(4)
O22 0.139(6) 0.039(3) 0.072(4) 0.004(3) 0.004(4) 0.001(4)
O23 0.084(4) 0.053(3) 0.060(4) 0.021(3) 0.001(3) 0.003(3)
O24 0.079(4) 0.072(4) 0.063(4) 0.019(3) 0.024(3) 0.037(3)
O25 0.112(5) 0.045(3) 0.047(3) 0.008(3) 0.009(3) 0.020(3)
O26 0.059(4) 0.114(5) 0.057(4) -0.004(4) 0.001(3) -0.006(4)
O27 0.100(6) 0.118(6) 0.089(5) 0.006(5) -0.010(4) 0.054(5)
O28 0.115(6) 0.154(8) 0.125(6) 0.073(6) 0.058(5) 0.080(6)
O29 0.086(5) 0.089(5) 0.112(6) 0.049(4) 0.037(4) 0.014(4)
O30 0.195(8) 0.089(5) 0.071(5) 0.024(4) 0.040(5) 0.077(5)
O31 0.163(8) 0.087(5) 0.118(6) 0.015(5) 0.074(6) 0.068(5)
O32 0.117(7) 0.065(5) 0.209(10) 0.010(6) -0.027(7) 0.032(5)
O33 0.045(3) 0.041(3) 0.049(3) 0.000(2) 0.012(2) 0.007(2)
O34 0.049(3) 0.036(3) 0.039(3) 0.013(2) 0.014(2) 0.008(2)
O35 0.037(3) 0.037(3) 0.052(3) 0.009(2) 0.008(2) 0.005(2)
O36 0.039(3) 0.040(3) 0.037(3) 0.012(2) 0.014(2) 0.005(2)
O37 0.051(3) 0.062(3) 0.037(3) -0.015(2) -0.004(2) 0.024(3)
O38 0.035(3) 0.096(4) 0.048(3) -0.015(3) 0.005(2) 0.014(3)
O39 0.030(3) 0.051(3) 0.045(3) -0.002(2) 0.008(2) -0.003(2)
O40 0.050(3) 0.055(3) 0.047(3) -0.001(3) 0.015(2) 0.001(3)
O41 0.047(3) 0.035(3) 0.044(3) -0.007(2) 0.004(2) 0.005(2)
O42 0.033(3) 0.037(3) 0.040(3) -0.006(2) -0.006(2) 0.009(2)
O43 0.043(3) 0.035(3) 0.045(3) -0.002(2) 0.004(2) 0.012(2)
O44 0.035(3) 0.030(2) 0.054(3) -0.003(2) 0.009(2) 0.000(2)
O45 0.040(3) 0.047(3) 0.075(4) 0.017(3) 0.011(3) 0.000(2)
O46 0.041(3) 0.058(3) 0.064(3) 0.015(3) 0.010(3) 0.008(3)
O47 0.073(4) 0.046(3) 0.051(3) 0.009(2) 0.011(3) 0.023(3)
O48 0.057(3) 0.044(3) 0.039(3) 0.004(2) 0.008(2) 0.013(2)
O49 0.099(11) 0.091(11) 0.142(14) 0.014(10) 0.058(10) 0.005(9)
O50 0.085(5) 0.070(5) 0.182(8) -0.018(5) 0.045(5) 0.034(4)
O51 0.093(6) 0.135(7) 0.124(7) -0.005(6) 0.021(5) 0.039(5)
O60 0.124(7) 0.096(6) 0.158(8) -0.006(5) 0.056(6) 0.032(5)

loop_
_atom_type_symbol
_atom_type_description
_atom_type_scat_dispersion_real
_atom_type_scat_dispersion_imag
_atom_type_scat_source
C C 0.0033 0.0016 'International Tables Vol C Tables 4.2.6.8 and 6.1.1.4'
H H 0.0000 0.0000 'International Tables Vol C Tables 4.2.6.8 and 6.1.1.4'
N N 0.0061 0.0033 'International Tables Vol C Tables 4.2.6.8 and 6.1.1.4'
O O 0.0106 0.0060 'International Tables Vol C Tables 4.2.6.8 and 6.1.1.4'
Na Na 0.0362 0.0249 'International Tables Vol C Tables 4.2.6.8 and 6.1.1.4'
S S 0.1246 0.1234 'International Tables Vol C Tables 4.2.6.8 and 6.1.1.4'
Tb Tb -0.1723 4.1537 'International Tables Vol C Tables 4.2.6.8 and 6.1.1.4'

loop_
_geom_angle_atom_site_label_1
_geom_angle_atom_site_label_2
_geom_angle_atom_site_label_3
_geom_angle
_geom_angle_site_symmetry_1
_geom_angle_site_symmetry_3
O36 Tb1 O34 109.93(15) . .
O36 Tb1 O47 142.70(17) . .
O34 Tb1 O47 81.20(16) . .
O36 Tb1 O33 71.60(16) . .
O34 Tb1 O33 71.78(16) . .
O47 Tb1 O33 143.46(17) . .
O36 Tb1 O48 78.55(15) . .
O34 Tb1 O48 141.22(17) . .
O47 Tb1 O48 72.16(17) . .
O33 Tb1 O48 142.82(17) . .
O36 Tb1 O35 71.81(16) . .
O34 Tb1 O35 71.26(16) . .
O47 Tb1 O35 79.11(17) . .
O33 Tb1 O35 113.34(16) . .
O48 Tb1 O35 76.32(16) . .
O36 Tb1 O45 141.60(17) . .
O34 Tb1 O45 78.39(16) . .
O47 Tb1 O45 74.55(19) . .
O33 Tb1 O45 76.25(17) . .
O48 Tb1 O45 119.11(17) . .
O35 Tb1 O45 142.30(17) . .
O36 Tb1 O46 81.08(16) . .
O34 Tb1 O46 142.71(17) . .
O47 Tb1 O46 112.06(18) . .
O33 Tb1 O46 78.92(17) . .
O48 Tb1 O46 74.94(17) . .
O35 Tb1 O46 143.68(16) . .
O45 Tb1 O46 72.54(17) . .
O37 Tb2 O41 149.56(16) . .
O37 Tb2 O43 78.42(18) . .
O41 Tb2 O43 110.01(16) . .
O37 Tb2 O40 108.14(19) . .
O41 Tb2 O40 79.09(17) . .
O43 Tb2 O40 150.91(17) . .
O37 Tb2 O44 135.92(17) . .
O41 Tb2 O44 72.59(16) . .
O43 Tb2 O44 70.46(16) . .
O40 Tb2 O44 87.16(17) . .
O37 Tb2 O39 71.54(16) . .
O41 Tb2 O39 136.63(16) . .
O43 Tb2 O39 85.66(15) . .
O40 Tb2 O39 70.54(16) . .
O44 Tb2 O39 75.63(16) . .
O37 Tb2 O42 86.07(16) . .
O41 Tb2 O42 69.80(15) . .
O43 Tb2 O42 72.63(16) . .
O40 Tb2 O42 134.98(16) . .
O44 Tb2 O42 112.31(15) . .
O39 Tb2 O42 151.63(16) . .
O37 Tb2 O38 70.77(19) . .
O41 Tb2 O38 83.77(18) . .
O43 Tb2 O38 133.59(19) . .
O40 Tb2 O38 73.6(2) . .
O44 Tb2 O38 152.02(19) . .
O39 Tb2 O38 114.95(16) . .
O42 Tb2 O38 71.46(17) . .
O56 Tb3 O57 143.2(9) . .
O56 Tb3 O58 88.8(9) . .
O57 Tb3 O58 124.3(10) . .
O56 Tb3 O52 85.9(7) . .
O57 Tb3 O52 79.5(9) . .
O58 Tb3 O52 137.2(10) . .
O56 Tb3 O54 65.4(6) . .
O57 Tb3 O54 78.1(8) . .
O58 Tb3 O54 140.6(8) . .
O52 Tb3 O54 73.1(7) . .
O56 Tb3 O59 143.4(9) . .
O57 Tb3 O59 66.2(10) . .
O58 Tb3 O59 80.0(10) . .
O52 Tb3 O59 79.4(10) . .
O54 Tb3 O59 138.2(8) . .
O56 Tb3 O55 69.1(6) . .
O57 Tb3 O55 103.3(8) . .
O58 Tb3 O55 72.7(8) . .
O52 Tb3 O55 141.8(7) . .
O54 Tb3 O55 70.4(4) . .
O59 Tb3 O55 137.2(8) . .
O56 Tb3 O53 70.2(7) . .
O57 Tb3 O53 132.9(9) . .
O58 Tb3 O53 68.3(9) . .
O52 Tb3 O53 70.0(8) . .
O54 Tb3 O53 123.1(6) . .
O59 Tb3 O53 73.3(9) . .
O55 Tb3 O53 123.0(6) . .
O49 Na O50 95.3(5) . .
O49 Na C124 109.8(6) . .
O50 Na C124 151.7(5) . .
O49 Na C123 90.6(6) . .
O50 Na C123 136.5(4) . .
C124 Na C123 34.78(18) . .
O49 Na O51 130.3(5) . .
O50 Na O51 65.5(3) . .
C124 Na O51 87.7(5) . .
C123 Na O51 78.0(5) . .
O7 S1 O5 110.9(5) . .
O7 S1 O6 111.9(4) . .
O5 S1 O6 113.2(4) . .
O7 S1 C2 106.7(3) . .
O5 S1 C2 108.0(3) . .
O6 S1 C2 105.8(3) . .
O9 S2 O10 113.7(3) . .
O9 S2 O8 112.7(4) . .
O10 S2 O8 110.5(3) . .
O9 S2 C9 105.4(3) . .
O10 S2 C9 106.8(3) . .
O8 S2 C9 107.3(3) . .
O13 S3 O12 117.4(4) . .
O13 S3 O11 109.7(4) . .
O12 S3 O11 108.6(4) . .
O13 S3 C17 106.5(3) . .
O12 S3 C17 107.5(3) . .
O11 S3 C17 106.6(3) . .
O16 S4 O15 111.5(4) . .
O16 S4 O14 115.4(5) . .
O15 S4 O14 109.2(5) . .
O16 S4 C23 108.2(3) . .
O15 S4 C23 106.7(3) . .
O14 S4 C23 105.4(3) . .
O23 S5 O21 111.6(5) . .
O23 S5 O22 112.2(4) . .
O21 S5 O22 113.3(5) . .
O23 S5 C30 107.6(3) . .
O21 S5 C30 104.4(3) . .
O22 S5 C30 107.1(3) . .
O26 S6 O24 114.0(4) . .
O26 S6 O25 111.5(4) . .
O24 S6 O25 109.6(4) . .
O26 S6 C37 108.0(3) . .
O24 S6 C37 107.8(3) . .
O25 S6 C37 105.5(3) . .
O28 S7 O27 114.4(5) . .
O28 S7 O29 110.6(5) . .
O27 S7 O29 110.4(5) . .
O28 S7 C45 106.9(4) . .
O27 S7 C45 107.2(4) . .
O29 S7 C45 107.0(3) . .
O30 S8 O32 114.2(6) . .
O30 S8 O31 111.2(5) . .
O32 S8 O31 112.3(6) . .
O30 S8 C52 107.2(4) . .
O32 S8 C52 105.2(4) . .
O31 S8 C52 106.1(4) . .
C6 C1 C2 120.9 . .
C6 C1 H1 119.6 . .
C2 C1 H1 119.6 . .
C3 C2 C1 119.8 . .
C3 C2 S1 120.3(3) . .
C1 C2 S1 119.9(3) . .
C2 C3 C4 120.9 . .
C2 C3 H3 119.5 . .
C4 C3 H3 119.5 . .
C3 C4 C5 118.1 . .
C3 C4 C7 120.3(4) . .
C5 C4 C7 121.6(4) . .
O1 C5 C6 120.1(3) . .
O1 C5 C4 117.1(3) . .
C6 C5 C4 122.7 . .
C5 C6 C1 117.5 . .
C5 C6 C28 122.9(4) . .
C1 C6 C28 119.5(4) . .
C13 C7 C4 111.3(5) . .
C13 C7 H7A 109.4 . .
C4 C7 H7A 109.4 . .
C13 C7 H7B 109.4 . .
C4 C7 H7B 109.4 . .
H7A C7 H7B 108.0 . .
C9 C8 C13 119.4 . .
C9 C8 H8 120.3 . .
C13 C8 H8 120.3 . .
C10 C9 C8 121.5 . .
C10 C9 S2 119.9(3) . .
C8 C9 S2 118.2(3) . .
C9 C10 C11 120.7 . .
C9 C10 H10 119.7 . .
C11 C10 H10 119.7 . .
C12 C11 C10 118.4 . .
C12 C11 C14 122.2(4) . .
C10 C11 C14 119.3(4) . .
O2 C12 C11 122.0(4) . .
O2 C12 C13 116.9(4) . .
C11 C12 C13 121.1 . .
C8 C13 C12 118.9 . .
C8 C13 C7 121.5(4) . .
C12 C13 C7 119.4(4) . .
C15 C14 C11 112.1(5) . .
C15 C14 H14A 109.2 . .
C11 C14 H14A 109.2 . .
C15 C14 H14B 109.2 . .
C11 C14 H14B 109.2 . .
H14A C14 H14B 107.9 . .
C16 C15 C20 118.3 . .
C16 C15 C14 118.8(4) . .
C20 C15 C14 122.9(4) . .
C15 C16 C17 120.9 . .
C15 C16 H16 119.6 . .
C17 C16 H16 119.6 . .
C18 C17 C16 120.1 . .
C18 C17 S3 119.7(3) . .
C16 C17 S3 120.1(3) . .
C17 C18 C19 119.7 . .
C17 C18 H18 120.2 . .
C19 C18 H18 120.2 . .
C20 C19 C18 120.1 . .
C20 C19 C21 122.4(4) . .
C18 C19 C21 117.4(4) . .
O3 C20 C19 119.0(4) . .
O3 C20 C15 120.0(4) . .
C19 C20 C15 121.0 . .
C19 C21 C27 111.0(5) . .
C19 C21 H21A 109.4 . .
C27 C21 H21A 109.4 . .
C19 C21 H21B 109.4 . .
C27 C21 H21B 109.4 . .
H21A C21 H21B 108.0 . .
C27 C22 C23 119.4 . .
C27 C22 H22 120.3 . .
C23 C22 H22 120.3 . .
C24 C23 C22 121.3 . .
C24 C23 S4 120.5(2) . .
C22 C23 S4 118.2(2) . .
C23 C24 C25 119.5 . .
C23 C24 H24 120.3 . .
C25 C24 H24 120.3 . .
C24 C25 C26 117.5 . .
C24 C25 C28 119.5(4) . .
C26 C25 C28 123.0(4) . .
O4 C26 C27 121.9(3) . .
O4 C26 C25 115.7(3) . .
C27 C26 C25 122.4 . .
C22 C27 C26 119.8 . .
C22 C27 C21 118.6(4) . .
C26 C27 C21 121.6(4) . .
C6 C28 C25 111.0(5) . .
C6 C28 H28A 109.4 . .
C25 C28 H28A 109.4 . .
C6 C28 H28B 109.4 . .
C25 C28 H28B 109.4 . .
H28A C28 H28B 108.0 . .
C34 C29 C30 120.3 . .
C34 C29 H29 119.8 . .
C30 C29 H29 119.8 . .
C31 C30 C29 118.2 . .
C31 C30 S5 121.8(3) . .
C29 C30 S5 119.9(3) . .
C32 C31 C30 121.2 . .
C32 C31 H31 119.4 . .
C30 C31 H31 119.4 . .
C31 C32 C33 120.9 . .
C31 C32 C35 118.9(4) . .
C33 C32 C35 120.1(4) . .
O17 C33 C34 118.7(4) . .
O17 C33 C32 120.8(4) . .
C34 C33 C32 120.4 . .
C33 C34 C29 118.8 . .
C33 C34 C56 124.8(5) . .
C29 C34 C56 116.4(5) . .
C41 C35 C32 110.3(5) . .
C41 C35 H35A 109.6 . .
C32 C35 H35A 109.6 . .
C41 C35 H35B 109.6 . .
C32 C35 H35B 109.6 . .
H35A C35 H35B 108.1 . .
C37 C36 C41 118.7 . .
C37 C36 H36 120.6 . .
C41 C36 H36 120.6 . .
C36 C37 C38 120.4 . .
C36 C37 S6 118.0(3) . .
C38 C37 S6 121.7(3) . .
C39 C38 C37 120.9 . .
C39 C38 H38 119.5 . .
C37 C38 H38 119.5 . .
C40 C39 C38 118.9 . .
C40 C39 C42 123.0(5) . .
C38 C39 C42 118.1(5) . .
C39 C40 O18 122.5(4) . .
C39 C40 C41 123.1 . .
O18 C40 C41 114.4(4) . .
C40 C41 C36 117.9 . .
C40 C41 C35 123.4(4) . .
C36 C41 C35 118.4(4) . .
C39 C42 C43 111.4(5) . .
C39 C42 H42A 109.4 . .
C43 C42 H42A 109.4 . .
C39 C42 H42B 109.4 . .
C43 C42 H42B 109.4 . .
H42A C42 H42B 108.0 . .
C48 C43 C44 120.5 . .
C48 C43 C42 121.2(5) . .
C44 C43 C42 118.2(5) . .
C45 C44 C43 119.3 . .
C45 C44 H44 120.3 . .
C43 C44 H44 120.3 . .
C44 C45 C46 120.1 . .
C44 C45 S7 121.7(4) . .
C46 C45 S7 118.2(4) . .
C47 C46 C45 120.6 . .
C47 C46 H46 119.7 . .
C45 C46 H46 119.7 . .
C46 C47 C48 118.7 . .
C46 C47 C49 118.2(5) . .
C48 C47 C49 123.1(5) . .
O19 C48 C43 121.1(5) . .
O19 C48 C47 118.3(5) . .
C43 C48 C47 120.6 . .
C50 C49 C47 112.4(6) . .
C50 C49 H49A 109.1 . .
C47 C49 H49A 109.1 . .
C50 C49 H49B 109.1 . .
C47 C49 H49B 109.1 . .
H49A C49 H49B 107.9 . .
C51 C50 C55 117.7 . .
C51 C50 C49 120.0(5) . .
C55 C50 C49 122.3(5) . .
C50 C51 C52 121.0 . .
C50 C51 H51 119.5 . .
C52 C51 H51 119.5 . .
C53 C52 C51 118.1 . .
C53 C52 S8 123.1(4) . .
C51 C52 S8 118.8(4) . .
C52 C53 C54 124.9 . .
C52 C53 H53 117.5 . .
C54 C53 H53 117.5 . .
C53 C54 C55 117.3 . .
C53 C54 C56 123.7(5) . .
C55 C54 C56 118.8(5) . .
O20 C55 C50 120.0(5) . .
O20 C55 C54 119.2(5) . .
C50 C55 C54 120.9 . .
C34 C56 C54 107.7(5) . .
C34 C56 H56A 110.2 . .
C54 C56 H56A 110.2 . .
C34 C56 H56B 110.2 . .
C54 C56 H56B 110.2 . .
H56A C56 H56B 108.5 . .
O35 N1 C57 118.6(3) . .
O35 N1 C61 119.4(3) . .
C57 N1 C61 122.0 . .
N1 C57 C58 119.7 . .
N1 C57 H57 120.1 . .
C58 C57 H57 120.1 . .
C59 C58 C57 120.2 . .
C59 C58 H58 119.9 . .
C57 C58 H58 119.9 . .
C58 C59 C60 119.2 . .
C58 C59 H59 120.4 . .
C60 C59 H59 120.4 . .
C61 C60 C59 118.9 . .
C61 C60 H60 120.6 . .
C59 C60 H60 120.6 . .
N1 C61 C60 119.6 . .
N1 C61 C62 118.4(3) . .
C60 C61 C62 122.0(3) . .
O36 N2 C62 121.7(3) . .
O36 N2 C66 118.0(3) . .
C62 N2 C66 120.3 . .
N2 C62 C63 121.0 . .
N2 C62 C61 119.6(3) . .
C63 C62 C61 119.3(3) . .
C62 C63 C64 120.0 . .
C62 C63 H63 120.0 . .
C64 C63 H63 120.0 . .
C65 C64 C63 117.6 . .
C65 C64 H64 121.2 . .
C63 C64 H64 121.2 . .
C64 C65 C66 121.6 . .
C64 C65 H65 119.2 . .
C66 C65 H65 119.2 . .
C65 C66 N2 119.4 . .
C65 C66 H66 120.3 . .
N2 C66 H66 120.3 . .
O34 N3 C71 120.2(3) . .
O34 N3 C67 117.6(3) . .
C71 N3 C67 122.2 . .
N3 C67 C68 118.9 . .
N3 C67 H67 120.6 . .
C68 C67 H67 120.6 . .
C69 C68 C67 121.5 . .
C69 C68 H68 119.2 . .
C67 C68 H68 119.2 . .
C68 C69 C70 118.6 . .
C68 C69 H69 120.7 . .
C70 C69 H69 120.7 . .
C69 C70 C71 118.7 . .
C69 C70 H70 120.7 . .
C71 C70 H70 120.7 . .
N3 C71 C70 120.1 . .
N3 C71 C72 119.9(3) . .
C70 C71 C72 119.9(3) . .
O33 N4 C72 121.3(4) . .
O33 N4 C76 117.5(4) . .
C72 N4 C76 121.2 . .
C73 C72 N4 120.3 . .
C73 C72 C71 121.8(3) . .
N4 C72 C71 117.8(3) . .
C72 C73 C74 120.8 . .
C72 C73 H73 119.6 . .
C74 C73 H73 119.6 . .
C73 C74 C75 118.3 . .
C73 C74 H74 120.9 . .
C75 C74 H74 120.9 . .
C76 C75 C74 119.8 . .
C76 C75 H75 120.1 . .
C74 C75 H75 120.1 . .
N4 C76 C75 119.5 . .
N4 C76 H76 120.2 . .
C75 C76 H76 120.2 . .
C81 N5 O37 119.1(5) . .
C81 N5 C77 122.8 . .
O37 N5 C77 118.0(5) . .
C78 C77 N5 120.9 . .
C78 C77 H77 119.5 . .
N5 C77 H77 119.5 . .
C77 C78 C79 117.5 . .
C77 C78 H78 121.2 . .
C79 C78 H78 121.2 . .
C78 C79 C80 123.6 . .
C78 C79 H79 118.2 . .
C80 C79 H79 118.2 . .
C79 C80 C81 112.7 . .
C79 C80 H80 123.6 . .
C81 C80 H80 123.6 . .
N5 C81 C82 121.7(6) . .
N5 C81 C80 122.3 . .
C82 C81 C80 116.0(6) . .
C86 N6 O38 113.4(6) . .
C86 N6 C82 126.3 . .
O38 N6 C82 120.3(6) . .
C83 C82 N6 120.7 . .
C83 C82 C81 119.2(6) . .
N6 C82 C81 120.0(6) . .
C84 C83 C82 114.8 . .
C84 C83 H83 122.6 . .
C82 C83 H83 122.6 . .
C83 C84 C85 128.9 . .
C83 C84 H84 115.5 . .
C85 C84 H84 115.5 . .
C84 C85 C86 116.1 . .
C84 C85 H85 121.9 . .
C86 C85 H85 121.9 . .
N6 C86 C85 113.1 . .
N6 C86 H86 123.4 . .
C85 C86 H86 123.4 . .
O39 N7 C87 118.7(4) . .
O39 N7 C91 120.2(4) . .
C87 N7 C91 121.0 . .
N7 C87 C88 116.6 . .
N7 C87 H87 121.7 . .
C88 C87 H87 121.7 . .
C89 C88 C87 121.8 . .
C89 C88 H88 119.1 . .
C87 C88 H88 119.1 . .
C88 C89 C90 118.3 . .
C88 C89 H89 120.9 . .
C90 C89 H89 120.9 . .
C91 C90 C89 120.7 . .
C91 C90 H90 119.7 . .
C89 C90 H90 119.7 . .
C90 C91 N7 121.6 . .
C90 C91 C92 122.4(4) . .
N7 C91 C92 116.0(4) . .
C92 N8 O40 119.6(4) . .
C92 N8 C96 123.3 . .
O40 N8 C96 117.0(4) . .
N8 C92 C93 119.2 . .
N8 C92 C91 119.4(4) . .
C93 C92 C91 121.1(4) . .
C94 C93 C92 118.8 . .
C94 C93 H93 120.6 . .
C92 C93 H93 120.6 . .
C93 C94 C95 121.7 . .
C93 C94 H94 119.2 . .
C95 C94 H94 119.2 . .
C96 C95 C94 114.6 . .
C96 C95 H95 122.7 . .
C94 C95 H95 122.7 . .
N8 C96 C95 122.3 . .
N8 C96 H96 118.9 . .
C95 C96 H96 118.9 . .
O42 N11 C97 119.4(4) . .
O42 N11 C101 118.5(4) . .
C97 N11 C101 122.1 . .
N11 C97 C98 121.0 . .
N11 C97 H97 119.5 . .
C98 C97 H97 119.5 . .
C99 C98 C97 119.5 . .
C99 C98 H98 120.3 . .
C97 C98 H98 120.3 . .
C98 C99 C100 119.6 . .
C98 C99 H99 120.2 . .
C100 C99 H99 120.2 . .
C99 C100 C101 119.4 . .
C99 C100 H100 120.3 . .
C101 C100 H100 120.3 . .
N11 C101 C102 121.1(3) . .
N11 C101 C100 118.4 . .
C102 C101 C100 120.5(3) . .
O41 N12 C102 118.3(4) . .
O41 N12 C106 117.6(4) . .
C102 N12 C106 124.0 . .
N12 C102 C103 118.1 . .
N12 C102 C101 118.8(3) . .
C103 C102 C101 123.0(3) . .
C104 C103 C102 119.7 . .
C104 C103 H103 120.2 . .
C102 C103 H103 120.2 . .
C103 C104 C105 120.0 . .
C103 C104 H104 120.0 . .
C105 C104 H104 120.0 . .
C106 C105 C104 120.2 . .
C106 C105 H105 119.9 . .
C104 C105 H105 119.9 . .
C105 C106 N12 117.8 . .
C105 C106 H106 121.1 . .
N12 C106 H106 121.1 . .
O43 N9 C107 117.9(3) . .
O43 N9 C111 119.9(3) . .
C107 N9 C111 122.1 . .
N9 C107 C108 119.8 . .
N9 C107 H107 120.1 . .
C108 C107 H107 120.1 . .
C109 C108 C107 117.6 . .
C109 C108 H108 121.2 . .
C107 C108 H108 121.2 . .
C108 C109 C110 121.8 . .
C108 C109 H109 119.1 . .
C110 C109 H109 119.1 . .
C109 C110 C111 118.9 . .
C109 C110 H110 120.5 . .
C111 C110 H110 120.5 . .
N9 C111 C110 119.4 . .
N9 C111 C112 116.2(3) . .
C110 C111 C112 123.9(3) . .
C112 N10 O44 120.4(3) . .
C112 N10 C116 121.7 . .
O44 N10 C116 117.9(3) . .
N10 C112 C113 120.2 . .
N10 C112 C111 119.3(3) . .
C113 C112 C111 120.2(3) . .
C114 C113 C112 119.4 . .
C114 C113 H113 120.3 . .
C112 C113 H113 120.3 . .
C113 C114 C115 118.2 . .
C113 C114 H114 120.9 . .
C115 C114 H114 120.9 . .
C116 C115 C114 120.3 . .
C116 C115 H115 119.9 . .
C114 C115 H115 119.9 . .
N10 C116 C115 120.2 . .
N10 C116 H116 119.9 . .
C115 C116 H116 119.9 . .
C118 C117 N13 122.6 . .
C117 C118 C119 131.6 . .
C118 C119 C120 105.5 . .
C119 C120 C121 123.4 . .
N13 C121 C120 123.5 . .
N13 C121 C122 112.8(19) . .
C120 C121 C122 123.4(19) . .
O53 N13 C121 120(2) . .
O53 N13 C117 130(2) . .
C121 N13 C117 108.3 . .
C122 N14 C126 121.7 . .
C122 N14 O52 120.3(17) . .
C126 N14 O52 116.5(17) . .
N14 C122 C121 127.2(14) . .
N14 C122 C123 127.8 . .
C121 C122 C123 103.4(15) . .
C124 C123 C122 106.8 . .
C124 C123 Na 60.3(6) . .
C122 C123 Na 145.7(9) . .
C123 C124 C125 123.4 . .
C123 C124 Na 84.9(7) . .
C125 C124 Na 151.6(7) . .
C124 C125 C126 99.6 . .
N14 C126 C125 124.3 . .
N4 O33 Tb1 119.0(3) . .
N3 O34 Tb1 126.2(3) . .
N1 O35 Tb1 121.2(4) . .
N2 O36 Tb1 124.7(3) . .
N5 O37 Tb2 123.8(3) . .
N6 O38 Tb2 120.5(4) . .
N7 O39 Tb2 118.6(3) . .
N8 O40 Tb2 123.1(4) . .
N12 O41 Tb2 123.0(3) . .
N11 O42 Tb2 121.0(3) . .
N9 O43 Tb2 124.6(3) . .
N10 O44 Tb2 118.5(3) . .
N14 O52 Tb3 126.7(17) . .
N13 O53 Tb3 118.3(18) . .

loop_
_geom_bond_atom_site_label_1
_geom_bond_atom_site_label_2
_geom_bond_distance
_geom_bond_site_symmetry_2
Tb1 O36 2.308(4) .
Tb1 O34 2.310(4) .
Tb1 O47 2.388(5) .
Tb1 O33 2.389(5) .
Tb1 O48 2.391(5) .
Tb1 O35 2.396(5) .
Tb1 O45 2.416(5) .
Tb1 O46 2.416(5) .
Tb2 O37 2.318(5) .
Tb2 O41 2.335(5) .
Tb2 O43 2.341(5) .
Tb2 O40 2.347(5) .
Tb2 O44 2.391(5) .
Tb2 O39 2.393(4) .
Tb2 O42 2.393(4) .
Tb2 O38 2.407(5) .
Tb3 O56 2.132(18) .
Tb3 O57 2.16(3) .
Tb3 O58 2.29(3) .
Tb3 O52 2.34(2) .
Tb3 O54 2.378(10) .
Tb3 O59 2.39(3) .
Tb3 O55 2.454(15) .
Tb3 O53 2.58(3) .
Na O49 2.058(17) .
Na O50 2.209(8) .
Na C124 2.343(12) .
Na C123 2.687(15) .
Na O51 2.771(9) .
S1 O7 1.419(6) .
S1 O5 1.427(6) .
S1 O6 1.433(6) .
S1 C2 1.771(3) .
S2 O9 1.449(5) .
S2 O10 1.452(5) .
S2 O8 1.452(6) .
S2 C9 1.787(4) .
S3 O13 1.423(6) .
S3 O12 1.434(6) .
S3 O11 1.484(6) .
S3 C17 1.750(3) .
S4 O16 1.421(6) .
S4 O15 1.439(6) .
S4 O14 1.455(7) .
S4 C23 1.761(3) .
S5 O23 1.440(6) .
S5 O21 1.448(8) .
S5 O22 1.457(7) .
S5 C30 1.749(4) .
S6 O26 1.445(6) .
S6 O24 1.452(6) .
S6 O25 1.478(6) .
S6 C37 1.763(4) .
S7 O28 1.404(8) .
S7 O27 1.474(7) .
S7 O29 1.480(7) .
S7 C45 1.760(5) .
S8 O30 1.402(7) .
S8 O32 1.407(8) .
S8 O31 1.441(7) .
S8 C52 1.735(5) .
C1 C6 1.3948 .
C1 C2 1.4100 .
C1 H1 0.9300 .
C2 C3 1.3806 .
C3 C4 1.3838 .
C3 H3 0.9300 .
C4 C5 1.4090 .
C4 C7 1.521(7) .
C5 O1 1.377(5) .
C5 C6 1.3876 .
C6 C28 1.485(7) .
C7 C13 1.510(7) .
C7 H7A 0.9700 .
C7 H7B 0.9700 .
C8 C9 1.3800 .
C8 C13 1.3934 .
C8 H8 0.9300 .
C9 C10 1.3720 .
C10 C11 1.3944 .
C10 H10 0.9300 .
C11 C12 1.3880 .
C11 C14 1.514(8) .
C12 O2 1.348(6) .
C12 C13 1.4175 .
C14 C15 1.509(8) .
C14 H14A 0.9700 .
C14 H14B 0.9700 .
C15 C16 1.3907 .
C15 C20 1.4172 .
C16 C17 1.4111 .
C16 H16 0.9300 .
C17 C18 1.3753 .
C18 C19 1.4154 .
C18 H18 0.9300 .
C19 C20 1.3740 .
C19 C21 1.522(7) .
C20 O3 1.357(5) .
C21 C27 1.529(7) .
C21 H21A 0.9700 .
C21 H21B 0.9700 .
C22 C27 1.3656 .
C22 C23 1.4130 .
C22 H22 0.9300 .
C23 C24 1.4073 .
C24 C25 1.4112 .
C24 H24 0.9300 .
C25 C26 1.4117 .
C25 C28 1.497(7) .
C26 O4 1.372(5) .
C26 C27 1.3996 .
C28 H28A 0.9700 .
C28 H28B 0.9700 .
C29 C34 1.4068 .
C29 C30 1.4176 .
C29 H29 0.9300 .
C30 C31 1.3963 .
C31 C32 1.3404 .
C31 H31 0.9300 .
C32 C33 1.4046 .
C32 C35 1.540(8) .
C33 O17 1.364(6) .
C33 C34 1.3746 .
C34 C56 1.511(8) .
C35 C41 1.521(7) .
C35 H35A 0.9700 .
C35 H35B 0.9700 .
C36 C37 1.4031 .
C36 C41 1.4253 .
C36 H36 0.9300 .
C37 C38 1.4124 .
C38 C39 1.3764 .
C38 H38 0.9300 .
C39 C40 1.3642 .
C39 C42 1.476(8) .
C40 O18 1.393(6) .
C40 C41 1.4150 .
C42 C43 1.521(9) .
C42 H42A 0.9700 .
C42 H42B 0.9700 .
C43 C48 1.3825 .
C43 C44 1.4172 .
C44 C45 1.3731 .
C44 H44 0.9300 .
C45 C46 1.4563 .
C46 C47 1.3608 .
C46 H46 0.9300 .
C47 C48 1.4384 .
C47 C49 1.512(9) .
C48 O19 1.347(7) .
C49 C50 1.482(9) .
C49 H49A 0.9700 .
C49 H49B 0.9700 .
C50 C51 1.4137 .
C50 C55 1.4295 .
C51 C52 1.4370 .
C51 H51 0.9300 .
C52 C53 1.3632 .
C53 C54 1.3681 .
C53 H53 0.9300 .
C54 C55 1.4442 .
C54 C56 1.527(9) .
C55 O20 1.341(7) .
C56 H56A 0.9700 .
C56 H56B 0.9700 .
N1 O35 1.307(5) .
N1 C57 1.3508 .
N1 C61 1.3681 .
C57 C58 1.3951 .
C57 H57 0.9300 .
C58 C59 1.3717 .
C58 H58 0.9300 .
C59 C60 1.4234 .
C59 H59 0.9300 .
C60 C61 1.3888 .
C60 H60 0.9300 .
C61 C62 1.452(4) .
N2 O36 1.310(5) .
N2 C62 1.3331 .
N2 C66 1.3799 .
C62 C63 1.3801 .
C63 C64 1.4003 .
C63 H63 0.9300 .
C64 C65 1.3698 .
C64 H64 0.9300 .
C65 C66 1.3735 .
C65 H65 0.9300 .
C66 H66 0.9300 .
N3 O34 1.333(5) .
N3 C71 1.3397 .
N3 C67 1.3683 .
C67 C68 1.3854 .
C67 H67 0.9300 .
C68 C69 1.3814 .
C68 H68 0.9300 .
C69 C70 1.4094 .
C69 H69 0.9300 .
C70 C71 1.4187 .
C70 H70 0.9300 .
C71 C72 1.459(4) .
N4 O33 1.331(5) .
N4 C72 1.3708 .
N4 C76 1.3778 .
C72 C73 1.3672 .
C73 C74 1.4007 .
C73 H73 0.9300 .
C74 C75 1.4205 .
C74 H74 0.9300 .
C75 C76 1.3916 .
C75 H75 0.9300 .
C76 H76 0.9300 .
N5 C81 1.2609 .
N5 O37 1.338(6) .
N5 C77 1.3925 .
C77 C78 1.3710 .
C77 H77 0.9300 .
C78 C79 1.3745 .
C78 H78 0.9300 .
C79 C80 1.4418 .
C79 H79 0.9300 .
C80 C81 1.4789 .
C80 H80 0.9300 .
C81 C82 1.453(9) .
N6 C86 1.2902 .
N6 O38 1.335(6) .
N6 C82 1.4063 .
C82 C83 1.3626 .
C83 C84 1.3211 .
C83 H83 0.9300 .
C84 C85 1.3388 .
C84 H84 0.9300 .
C85 C86 1.5392 .
C85 H85 0.9300 .
C86 H86 0.9300 .
N7 O39 1.329(5) .
N7 C87 1.3486 .
N7 C91 1.3656 .
C87 C88 1.4415 .
C87 H87 0.9300 .
C88 C89 1.3437 .
C88 H88 0.9300 .
C89 C90 1.3824 .
C89 H89 0.9300 .
C90 C91 1.3352 .
C90 H90 0.9300 .
C91 C92 1.484(5) .
N8 C92 1.3207 .
N8 O40 1.327(6) .
N8 C96 1.3308 .
C92 C93 1.4191 .
C93 C94 1.3785 .
C93 H93 0.9300 .
C94 C95 1.4332 .
C94 H94 0.9300 .
C95 C96 1.4139 .
C95 H95 0.9300 .
C96 H96 0.9300 .
N11 O42 1.307(5) .
N11 C97 1.3581 .
N11 C101 1.3658 .
C97 C98 1.4124 .
C97 H97 0.9300 .
C98 C99 1.3788 .
C98 H98 0.9300 .
C99 C100 1.4211 .
C99 H99 0.9300 .
C100 C101 1.4438 .
C100 H100 0.9300 .
C101 C102 1.433(5) .
N12 O41 1.335(5) .
N12 C102 1.3547 .
N12 C106 1.3710 .
C102 C103 1.3955 .
C103 C104 1.3771 .
C103 H103 0.9300 .
C104 C105 1.4030 .
C104 H104 0.9300 .
C105 C106 1.3705 .
C105 H105 0.9300 .
C106 H106 0.9300 .
N9 O43 1.328(5) .
N9 C107 1.3297 .
N9 C111 1.3518 .
C107 C108 1.4106 .
C107 H107 0.9300 .
C108 C109 1.3629 .
C108 H108 0.9300 .
C109 C110 1.3672 .
C109 H109 0.9300 .
C110 C111 1.3772 .
C110 H110 0.9300 .
C111 C112 1.484(4) .
N10 C112 1.3391 .
N10 O44 1.348(5) .
N10 C116 1.3619 .
C112 C113 1.4105 .
C113 C114 1.3880 .
C113 H113 0.9300 .
C114 C115 1.4178 .
C114 H114 0.9300 .
C115 C116 1.3661 .
C115 H115 0.9300 .
C116 H116 0.9300 .
C117 C118 1.2334 .
C117 N13 1.4620 .
C118 C119 1.3560 .
C119 C120 1.4027 .
C120 C121 1.4063 .
C121 N13 1.3852 .
C121 C122 1.55(2) .
N13 O53 1.360(17) .
N14 C122 1.2500 .
N14 C126 1.3075 .
N14 O52 1.433(17) .
C122 C123 1.6050 .
C123 C124 1.5385 .
C124 C125 1.6009 .
C125 C126 1.6780 .

loop_
_geom_torsion_atom_site_label_1
_geom_torsion_atom_site_label_2
_geom_torsion_atom_site_label_3
_geom_torsion_atom_site_label_4
_geom_torsion
_geom_torsion_site_symmetry_1
_geom_torsion_site_symmetry_2
_geom_torsion_site_symmetry_3
_geom_torsion_site_symmetry_4
C6 C1 C2 C3 1.9 . . . .
C6 C1 C2 S1 -176.5(3) . . . .
O7 S1 C2 C3 52.0(4) . . . .
O5 S1 C2 C3 171.2(4) . . . .
O6 S1 C2 C3 -67.3(4) . . . .
O7 S1 C2 C1 -129.6(4) . . . .
O5 S1 C2 C1 -10.3(5) . . . .
O6 S1 C2 C1 111.2(4) . . . .
C1 C2 C3 C4 -1.3 . . . .
S1 C2 C3 C4 177.2(3) . . . .
C2 C3 C4 C5 -0.8 . . . .
C2 C3 C4 C7 177.4(5) . . . .
C3 C4 C5 O1 -173.9(4) . . . .
C7 C4 C5 O1 7.9(5) . . . .
C3 C4 C5 C6 2.3 . . . .
C7 C4 C5 C6 -175.8(5) . . . .
O1 C5 C6 C1 174.4(4) . . . .
C4 C5 C6 C1 -1.7 . . . .
O1 C5 C6 C28 -9.9(5) . . . .
C4 C5 C6 C28 174.0(4) . . . .
C2 C1 C6 C5 -0.5 . . . .
C2 C1 C6 C28 -176.3(4) . . . .
C3 C4 C7 C13 -72.1(6) . . . .
C5 C4 C7 C13 106.0(5) . . . .
C13 C8 C9 C10 3.3 . . . .
C13 C8 C9 S2 175.8(3) . . . .
O9 S2 C9 C10 -132.5(3) . . . .
O10 S2 C9 C10 -11.3(4) . . . .
O8 S2 C9 C10 107.2(3) . . . .
O9 S2 C9 C8 54.9(4) . . . .
O10 S2 C9 C8 176.0(3) . . . .
O8 S2 C9 C8 -65.5(3) . . . .
C8 C9 C10 C11 -3.8 . . . .
S2 C9 C10 C11 -176.2(3) . . . .
C9 C10 C11 C12 2.3 . . . .
C9 C10 C11 C14 179.3(5) . . . .
C10 C11 C12 O2 -178.6(4) . . . .
C14 C11 C12 O2 4.4(5) . . . .
C10 C11 C12 C13 -0.4 . . . .
C14 C11 C12 C13 -177.3(5) . . . .
C9 C8 C13 C12 -1.3 . . . .
C9 C8 C13 C7 -175.1(5) . . . .
O2 C12 C13 C8 178.2(4) . . . .
C11 C12 C13 C8 -0.1 . . . .
O2 C12 C13 C7 -7.8(5) . . . .
C11 C12 C13 C7 173.8(4) . . . .
C4 C7 C13 C8 89.6(5) . . . .
C4 C7 C13 C12 -84.1(6) . . . .
C12 C11 C14 C15 79.7(6) . . . .
C10 C11 C14 C15 -97.2(5) . . . .
C11 C14 C15 C16 88.7(5) . . . .
C11 C14 C15 C20 -90.5(6) . . . .
C20 C15 C16 C17 -1.6 . . . .
C14 C15 C16 C17 179.1(5) . . . .
C15 C16 C17 C18 0.0 . . . .
C15 C16 C17 S3 175.8(3) . . . .
O13 S3 C17 C18 -35.9(4) . . . .
O12 S3 C17 C18 -162.5(3) . . . .
O11 S3 C17 C18 81.1(3) . . . .
O13 S3 C17 C16 148.3(3) . . . .
O12 S3 C17 C16 21.7(4) . . . .
O11 S3 C17 C16 -94.6(3) . . . .
C16 C17 C18 C19 0.9 . . . .
S3 C17 C18 C19 -174.9(3) . . . .
C17 C18 C19 C20 -0.1 . . . .
C17 C18 C19 C21 177.3(4) . . . .
C18 C19 C20 O3 175.3(4) . . . .
C21 C19 C20 O3 -1.9(5) . . . .
C18 C19 C20 C15 -1.6 . . . .
C21 C19 C20 C15 -178.8(4) . . . .
C16 C15 C20 O3 -174.5(4) . . . .
C14 C15 C20 O3 4.7(5) . . . .
C16 C15 C20 C19 2.4 . . . .
C14 C15 C20 C19 -178.4(5) . . . .
C20 C19 C21 C27 93.5(5) . . . .
C18 C19 C21 C27 -83.8(5) . . . .
C27 C22 C23 C24 -1.2 . . . .
C27 C22 C23 S4 178.2(3) . . . .
O16 S4 C23 C24 -13.7(5) . . . .
O15 S4 C23 C24 -133.8(4) . . . .
O14 S4 C23 C24 110.3(4) . . . .
O16 S4 C23 C22 167.0(4) . . . .
O15 S4 C23 C22 46.9(4) . . . .
O14 S4 C23 C22 -69.1(4) . . . .
C22 C23 C24 C25 2.3 . . . .
S4 C23 C24 C25 -177.0(4) . . . .
C23 C24 C25 C26 -1.6 . . . .
C23 C24 C25 C28 176.6(5) . . . .
C24 C25 C26 O4 179.1(4) . . . .
C28 C25 C26 O4 0.9(5) . . . .
C24 C25 C26 C27 -0.1 . . . .
C28 C25 C26 C27 -178.3(5) . . . .
C23 C22 C27 C26 -0.6 . . . .
C23 C22 C27 C21 -178.7(4) . . . .
O4 C26 C27 C22 -177.9(4) . . . .
C25 C26 C27 C22 1.2 . . . .
O4 C26 C27 C21 0.2(5) . . . .
C25 C26 C27 C21 179.3(4) . . . .
C19 C21 C27 C22 96.0(5) . . . .
C19 C21 C27 C26 -82.1(5) . . . .
C5 C6 C28 C25 -97.0(5) . . . .
C1 C6 C28 C25 78.6(5) . . . .
C24 C25 C28 C6 -100.1(5) . . . .
C26 C25 C28 C6 78.0(6) . . . .
C34 C29 C30 C31 -1.1 . . . .
C34 C29 C30 S5 176.5(4) . . . .
O23 S5 C30 C31 52.5(4) . . . .
O21 S5 C30 C31 -66.3(5) . . . .
O22 S5 C30 C31 173.3(4) . . . .
O23 S5 C30 C29 -125.0(4) . . . .
O21 S5 C30 C29 116.2(4) . . . .
O22 S5 C30 C29 -4.2(4) . . . .
C29 C30 C31 C32 -1.6 . . . .
S5 C30 C31 C32 -179.1(4) . . . .
C30 C31 C32 C33 3.0 . . . .
C30 C31 C32 C35 179.2(5) . . . .
C31 C32 C33 O17 -179.4(5) . . . .
C35 C32 C33 O17 4.5(5) . . . .
C31 C32 C33 C34 -1.7 . . . .
C35 C32 C33 C34 -177.8(5) . . . .
O17 C33 C34 C29 176.7(5) . . . .
C32 C33 C34 C29 -1.1 . . . .
O17 C33 C34 C56 -5.0(6) . . . .
C32 C33 C34 C56 177.3(5) . . . .
C30 C29 C34 C33 2.4 . . . .
C30 C29 C34 C56 -176.1(5) . . . .
C31 C32 C35 C41 -77.6(6) . . . .
C33 C32 C35 C41 98.6(5) . . . .
C41 C36 C37 C38 -2.7 . . . .
C41 C36 C37 S6 176.8(3) . . . .
O26 S6 C37 C36 170.5(4) . . . .
O24 S6 C37 C36 46.9(4) . . . .
O25 S6 C37 C36 -70.1(4) . . . .
O26 S6 C37 C38 -10.0(4) . . . .
O24 S6 C37 C38 -133.6(3) . . . .
O25 S6 C37 C38 109.4(4) . . . .
C36 C37 C38 C39 3.0 . . . .
S6 C37 C38 C39 -176.5(4) . . . .
C37 C38 C39 C40 -1.7 . . . .
C37 C38 C39 C42 178.1(5) . . . .
C38 C39 C40 O18 179.4(5) . . . .
C42 C39 C40 O18 -0.4(6) . . . .
C38 C39 C40 C41 0.2 . . . .
C42 C39 C40 C41 -179.6(5) . . . .
C39 C40 C41 C36 0.0 . . . .
O18 C40 C41 C36 -179.2(4) . . . .
C39 C40 C41 C35 174.9(5) . . . .
O18 C40 C41 C35 -4.3(5) . . . .
C37 C36 C41 C40 1.2 . . . .
C37 C36 C41 C35 -173.9(5) . . . .
C32 C35 C41 C40 -78.1(6) . . . .
C32 C35 C41 C36 96.8(5) . . . .
C40 C39 C42 C43 85.4(7) . . . .
C38 C39 C42 C43 -94.4(6) . . . .
C39 C42 C43 C48 -87.9(7) . . . .
C39 C42 C43 C44 88.0(6) . . . .
C48 C43 C44 C45 -1.8 . . . .
C42 C43 C44 C45 -177.7(5) . . . .
C43 C44 C45 C46 -1.0 . . . .
C43 C44 C45 S7 176.4(4) . . . .
O28 S7 C45 C44 138.2(5) . . . .
O27 S7 C45 C44 15.1(5) . . . .
O29 S7 C45 C44 -103.3(4) . . . .
O28 S7 C45 C46 -44.3(5) . . . .
O27 S7 C45 C46 -167.4(4) . . . .
O29 S7 C45 C46 74.2(4) . . . .
C44 C45 C46 C47 0.8 . . . .
S7 C45 C46 C47 -176.7(4) . . . .
C45 C46 C47 C48 2.1 . . . .
C45 C46 C47 C49 -179.4(5) . . . .
C44 C43 C48 O19 -175.8(5) . . . .
C42 C43 C48 O19 0.0(6) . . . .
C44 C43 C48 C47 4.8 . . . .
C42 C43 C48 C47 -179.4(5) . . . .
C46 C47 C48 O19 175.6(5) . . . .
C49 C47 C48 O19 -2.7(6) . . . .
C46 C47 C48 C43 -4.9 . . . .
C49 C47 C48 C43 176.7(6) . . . .
C46 C47 C49 C50 -91.8(6) . . . .
C48 C47 C49 C50 86.6(7) . . . .
C47 C49 C50 C51 91.3(7) . . . .
C47 C49 C50 C55 -85.5(7) . . . .
C55 C50 C51 C52 -1.4 . . . .
C49 C50 C51 C52 -178.4(6) . . . .
C50 C51 C52 C53 -0.4 . . . .
C50 C51 C52 S8 179.5(4) . . . .
O30 S8 C52 C53 121.4(5) . . . .
O32 S8 C52 C53 -0.6(6) . . . .
O31 S8 C52 C53 -119.7(5) . . . .
O30 S8 C52 C51 -58.6(5) . . . .
O32 S8 C52 C51 179.5(5) . . . .
O31 S8 C52 C51 60.3(5) . . . .
C51 C52 C53 C54 3.7 . . . .
S8 C52 C53 C54 -176.3(4) . . . .
C52 C53 C54 C55 -4.8 . . . .
C52 C53 C54 C56 169.8(5) . . . .
C51 C50 C55 O20 -179.8(5) . . . .
C49 C50 C55 O20 -2.9(6) . . . .
C51 C50 C55 C54 0.2 . . . .
C49 C50 C55 C54 177.1(6) . . . .
C53 C54 C55 O20 -177.3(5) . . . .
C56 C54 C55 O20 7.9(6) . . . .
C53 C54 C55 C50 2.7 . . . .
C56 C54 C55 C50 -172.1(5) . . . .
C33 C34 C56 C54 -104.6(6) . . . .
C29 C34 C56 C54 73.8(7) . . . .
C53 C54 C56 C34 -90.1(6) . . . .
C55 C54 C56 C34 84.4(6) . . . .
O35 N1 C57 C58 -179.2(5) . . . .
C61 N1 C57 C58 -0.6 . . . .
N1 C57 C58 C59 -2.6 . . . .
C57 C58 C59 C60 6.7 . . . .
C58 C59 C60 C61 -7.8 . . . .
O35 N1 C61 C60 178.0(5) . . . .
C57 N1 C61 C60 -0.6 . . . .
O35 N1 C61 C62 -1.4(5) . . . .
C57 N1 C61 C62 180.0(5) . . . .
C59 C60 C61 N1 4.8 . . . .
C59 C60 C61 C62 -175.8(5) . . . .
O36 N2 C62 C63 -177.0(4) . . . .
C66 N2 C62 C63 2.4 . . . .
O36 N2 C62 C61 -1.2(5) . . . .
C66 N2 C62 C61 178.1(4) . . . .
N1 C61 C62 N2 62.6(5) . . . .
C60 C61 C62 N2 -116.8(3) . . . .
N1 C61 C62 C63 -121.5(3) . . . .
C60 C61 C62 C63 59.1(4) . . . .
N2 C62 C63 C64 -4.0 . . . .
C61 C62 C63 C64 -179.8(4) . . . .
C62 C63 C64 C65 3.5 . . . .
C63 C64 C65 C66 -1.5 . . . .
C64 C65 C66 N2 -0.1 . . . .
O36 N2 C66 C65 179.1(4) . . . .
C62 N2 C66 C65 -0.3 . . . .
O34 N3 C67 C68 176.1(4) . . . .
C71 N3 C67 C68 -1.9 . . . .
N3 C67 C68 C69 0.4 . . . .
C67 C68 C69 C70 1.0 . . . .
C68 C69 C70 C71 -1.0 . . . .
O34 N3 C71 C70 -176.1(4) . . . .
C67 N3 C71 C70 1.9 . . . .
O34 N3 C71 C72 -0.5(5) . . . .
C67 N3 C71 C72 177.4(4) . . . .
C69 C70 C71 N3 -0.4 . . . .
C69 C70 C71 C72 -176.0(4) . . . .
O33 N4 C72 C73 -177.5(5) . . . .
C76 N4 C72 C73 0.8 . . . .
O33 N4 C72 C71 -0.5(5) . . . .
C76 N4 C72 C71 177.8(5) . . . .
N3 C71 C72 C73 -121.7(3) . . . .
C70 C71 C72 C73 53.8(5) . . . .
N3 C71 C72 N4 61.3(5) . . . .
C70 C71 C72 N4 -123.1(3) . . . .
N4 C72 C73 C74 -0.1 . . . .
C71 C72 C73 C74 -177.0(5) . . . .
C72 C73 C74 C75 -1.6 . . . .
C73 C74 C75 C76 2.7 . . . .
O33 N4 C76 C75 178.7(5) . . . .
C72 N4 C76 C75 0.4 . . . .
C74 C75 C76 N4 -2.1 . . . .
C81 N5 C77 C78 4.6 . . . .
O37 N5 C77 C78 -171.8(5) . . . .
N5 C77 C78 C79 -1.6 . . . .
C77 C78 C79 C80 -2.3 . . . .
C78 C79 C80 C81 3.3 . . . .
O37 N5 C81 C82 -4.7(6) . . . .
C77 N5 C81 C82 179.0(6) . . . .
O37 N5 C81 C80 172.9(5) . . . .
C77 N5 C81 C80 -3.5 . . . .
C79 C80 C81 N5 -0.4 . . . .
C79 C80 C81 C82 177.3(5) . . . .
C86 N6 C82 C83 0.3 . . . .
O38 N6 C82 C83 177.5(5) . . . .
C86 N6 C82 C81 176.6(6) . . . .
O38 N6 C82 C81 -6.1(7) . . . .
N5 C81 C82 C83 122.7(4) . . . .
C80 C81 C82 C83 -55.0(5) . . . .
N5 C81 C82 N6 -53.7(6) . . . .
C80 C81 C82 N6 128.6(4) . . . .
N6 C82 C83 C84 -0.4 . . . .
C81 C82 C83 C84 -176.8(6) . . . .
C82 C83 C84 C85 1.2 . . . .
C83 C84 C85 C86 -1.5 . . . .
O38 N6 C86 C85 -178.0(5) . . . .
C82 N6 C86 C85 -0.6 . . . .
C84 C85 C86 N6 1.1 . . . .
O39 N7 C87 C88 -177.6(4) . . . .
C91 N7 C87 C88 -0.5 . . . .
N7 C87 C88 C89 1.7 . . . .
C87 C88 C89 C90 -2.1 . . . .
C88 C89 C90 C91 1.4 . . . .
C89 C90 C91 N7 -0.2 . . . .
C89 C90 C91 C92 179.8(5) . . . .
O39 N7 C91 C90 176.8(4) . . . .
C87 N7 C91 C90 -0.3 . . . .
O39 N7 C91 C92 -3.1(5) . . . .
C87 N7 C91 C92 179.8(4) . . . .
O40 N8 C92 C93 176.0(5) . . . .
C96 N8 C92 C93 -3.6 . . . .
O40 N8 C92 C91 2.3(5) . . . .
C96 N8 C92 C91 -177.3(5) . . . .
C90 C91 C92 N8 117.8(3) . . . .
N7 C91 C92 N8 -62.2(5) . . . .
C90 C91 C92 C93 -55.8(5) . . . .
N7 C91 C92 C93 124.1(3) . . . .
N8 C92 C93 C94 2.0 . . . .
C91 C92 C93 C94 175.7(5) . . . .
C92 C93 C94 C95 -1.1 . . . .
C93 C94 C95 C96 1.4 . . . .
C92 N8 C96 C95 4.1 . . . .
O40 N8 C96 C95 -175.5(5) . . . .
C94 C95 C96 N8 -2.8 . . . .
O42 N11 C97 C98 -177.4(4) . . . .
C101 N11 C97 C98 -0.3 . . . .
N11 C97 C98 C99 0.4 . . . .
C97 C98 C99 C100 0.2 . . . .
C98 C99 C100 C101 -1.0 . . . .
O42 N11 C101 C102 -1.2(5) . . . .
C97 N11 C101 C102 -178.4(4) . . . .
O42 N11 C101 C100 176.6(4) . . . .
C97 N11 C101 C100 -0.5 . . . .
C99 C100 C101 N11 1.1 . . . .
C99 C100 C101 C102 179.0(4) . . . .
O41 N12 C102 C103 171.7(4) . . . .
C106 N12 C102 C103 -3.7 . . . .
O41 N12 C102 C101 -5.1(5) . . . .
C106 N12 C102 C101 179.5(4) . . . .
N11 C101 C102 N12 -57.0(4) . . . .
C100 C101 C102 N12 125.2(3) . . . .
N11 C101 C102 C103 126.3(3) . . . .
C100 C101 C102 C103 -51.5(4) . . . .
N12 C102 C103 C104 2.2 . . . .
C101 C102 C103 C104 178.9(4) . . . .
C102 C103 C104 C105 -0.2 . . . .
C103 C104 C105 C106 -0.6 . . . .
C104 C105 C106 N12 -0.7 . . . .
O41 N12 C106 C105 -172.5(4) . . . .
C102 N12 C106 C105 3.0 . . . .
O43 N9 C107 C108 -171.8(4) . . . .
C111 N9 C107 C108 6.6 . . . .
N9 C107 C108 C109 -2.3 . . . .
C107 C108 C109 C110 -0.6 . . . .
C108 C109 C110 C111 -0.6 . . . .
O43 N9 C111 C110 170.6(4) . . . .
C107 N9 C111 C110 -7.8 . . . .
O43 N9 C111 C112 -1.2(5) . . . .
C107 N9 C111 C112 -179.6(4) . . . .
C109 C110 C111 N9 4.6 . . . .
C109 C110 C111 C112 175.8(4) . . . .
O44 N10 C112 C113 175.6(4) . . . .
C116 N10 C112 C113 -2.9 . . . .
O44 N10 C112 C111 1.9(5) . . . .
C116 N10 C112 C111 -176.6(4) . . . .
N9 C111 C112 N10 -62.2(4) . . . .
C110 C111 C112 N10 126.4(3) . . . .
N9 C111 C112 C113 124.0(3) . . . .
C110 C111 C112 C113 -47.3(4) . . . .
N10 C112 C113 C114 2.2 . . . .
C111 C112 C113 C114 175.9(4) . . . .
C112 C113 C114 C115 0.3 . . . .
C113 C114 C115 C116 -2.1 . . . .
C112 N10 C116 C115 1.0 . . . .
O44 N10 C116 C115 -177.5(4) . . . .
C114 C115 C116 N10 1.5 . . . .
N13 C117 C118 C119 -22.1 . . . .
C117 C118 C119 C120 26.0 . . . .
C118 C119 C120 C121 -20.9 . . . .
C119 C120 C121 N13 15.5 . . . .
C119 C120 C121 C122 -158(2) . . . .
C120 C121 N13 O53 160(2) . . . .
C122 C121 N13 O53 -25(2) . . . .
C120 C121 N13 C117 -7.1 . . . .
C122 C121 N13 C117 167(2) . . . .
C118 C117 N13 O53 -156(3) . . . .
C118 C117 N13 C121 9.2 . . . .
C126 N14 C122 C121 -177(2) . . . .
O52 N14 C122 C121 17(2) . . . .
C126 N14 C122 C123 -13.9 . . . .
O52 N14 C122 C123 -180(2) . . . .
N13 C121 C122 N14 -56(2) . . . .
C120 C121 C122 N14 118.5(18) . . . .
N13 C121 C122 C123 137.6(13) . . . .
C120 C121 C122 C123 -47.9(18) . . . .
N14 C122 C123 C124 13.7 . . . .
C121 C122 C123 C124 179.8(17) . . . .
N14 C122 C123 Na 75.3(11) . . . .
C121 C122 C123 Na -118.5(18) . . . .
O49 Na C123 C124 125.3(8) . . . .
O50 Na C123 C124 -136.4(8) . . . .
O51 Na C123 C124 -103.5(7) . . . .
O49 Na C123 C122 49.4(13) . . . .
O50 Na C123 C122 147.7(10) . . . .
C124 Na C123 C122 -75.8(12) . . . .
O51 Na C123 C122 -179.4(13) . . . .
C122 C123 C124 C125 -31.9 . . . .
Na C123 C124 C125 -177.1(10) . . . .
C122 C123 C124 Na 145.2(10) . . . .
O49 Na C124 C123 -60.2(8) . . . .
O50 Na C124 C123 90.6(10) . . . .
O51 Na C124 C123 72.2(7) . . . .
O49 Na C124 C125 114.7(19) . . . .
O50 Na C124 C125 -95(2) . . . .
C123 Na C124 C125 174.9(18) . . . .
O51 Na C124 C125 -113.0(19) . . . .
C123 C124 C125 C126 41.5 . . . .
Na C124 C125 C126 -132(2) . . . .
C122 N14 C126 C125 30.2 . . . .
O52 N14 C126 C125 -163.6(19) . . . .
C124 C125 C126 N14 -40.3 . . . .
C72 N4 O33 Tb1 -87.9(4) . . . .
C76 N4 O33 Tb1 93.8(4) . . . .
O36 Tb1 O33 N4 -65.0(4) . . . .
O34 Tb1 O33 N4 54.2(4) . . . .
O47 Tb1 O33 N4 98.6(4) . . . .
O48 Tb1 O33 N4 -103.3(4) . . . .
O35 Tb1 O33 N4 -5.1(4) . . . .
O45 Tb1 O33 N4 136.3(4) . . . .
O46 Tb1 O33 N4 -149.2(4) . . . .
C71 N3 O34 Tb1 -86.4(4) . . . .
C67 N3 O34 Tb1 95.5(4) . . . .
O36 Tb1 O34 N3 110.0(4) . . . .
O47 Tb1 O34 N3 -106.9(4) . . . .
O33 Tb1 O34 N3 48.2(4) . . . .
O48 Tb1 O34 N3 -153.5(3) . . . .
O35 Tb1 O34 N3 171.7(4) . . . .
O45 Tb1 O34 N3 -31.0(4) . . . .
O46 Tb1 O34 N3 8.2(5) . . . .
C57 N1 O35 Tb1 91.9(4) . . . .
C61 N1 O35 Tb1 -86.7(4) . . . .
O36 Tb1 O35 N1 54.2(4) . . . .
O34 Tb1 O35 N1 -65.2(4) . . . .
O47 Tb1 O35 N1 -149.5(4) . . . .
O33 Tb1 O35 N1 -5.6(4) . . . .
O48 Tb1 O35 N1 136.4(4) . . . .
O45 Tb1 O35 N1 -103.3(4) . . . .
O46 Tb1 O35 N1 97.9(4) . . . .
C62 N2 O36 Tb1 -85.6(4) . . . .
C66 N2 O36 Tb1 95.0(4) . . . .
O34 Tb1 O36 N2 110.1(4) . . . .
O47 Tb1 O36 N2 8.2(5) . . . .
O33 Tb1 O36 N2 172.0(4) . . . .
O48 Tb1 O36 N2 -30.5(4) . . . .
O35 Tb1 O36 N2 48.7(4) . . . .
O45 Tb1 O36 N2 -153.4(3) . . . .
O46 Tb1 O36 N2 -106.8(4) . . . .
C81 N5 O37 Tb2 94.9(5) . . . .
C77 N5 O37 Tb2 -88.6(5) . . . .
O41 Tb2 O37 N5 -20.5(8) . . . .
O43 Tb2 O37 N5 89.4(5) . . . .
O40 Tb2 O37 N5 -119.9(5) . . . .
O44 Tb2 O37 N5 134.8(5) . . . .
O39 Tb2 O37 N5 178.7(6) . . . .
O42 Tb2 O37 N5 16.4(5) . . . .
O38 Tb2 O37 N5 -55.4(5) . . . .
C86 N6 O38 Tb2 -95.8(5) . . . .
C82 N6 O38 Tb2 86.6(5) . . . .
O37 Tb2 O38 N6 -48.5(6) . . . .
O41 Tb2 O38 N6 148.5(6) . . . .
O43 Tb2 O38 N6 -99.7(6) . . . .
O40 Tb2 O38 N6 68.0(6) . . . .
O44 Tb2 O38 N6 116.4(6) . . . .
O39 Tb2 O38 N6 9.4(6) . . . .
O42 Tb2 O38 N6 -140.8(6) . . . .
C87 N7 O39 Tb2 -91.1(4) . . . .
C91 N7 O39 Tb2 91.7(4) . . . .
O37 Tb2 O39 N7 64.3(4) . . . .
O41 Tb2 O39 N7 -101.7(4) . . . .
O43 Tb2 O39 N7 143.5(4) . . . .
O40 Tb2 O39 N7 -53.5(4) . . . .
O44 Tb2 O39 N7 -145.6(4) . . . .
O42 Tb2 O39 N7 103.9(5) . . . .
O38 Tb2 O39 N7 6.9(5) . . . .
C92 N8 O40 Tb2 88.6(4) . . . .
C96 N8 O40 Tb2 -91.7(4) . . . .
O37 Tb2 O40 N8 -113.5(4) . . . .
O41 Tb2 O40 N8 97.1(5) . . . .
O43 Tb2 O40 N8 -14.6(7) . . . .
O44 Tb2 O40 N8 24.3(4) . . . .
O39 Tb2 O40 N8 -51.5(4) . . . .
O42 Tb2 O40 N8 143.5(4) . . . .
O38 Tb2 O40 N8 -176.2(5) . . . .
C102 N12 O41 Tb2 93.5(4) . . . .
C106 N12 O41 Tb2 -90.8(4) . . . .
O37 Tb2 O41 N12 -13.8(6) . . . .
O43 Tb2 O41 N12 -115.2(4) . . . .
O40 Tb2 O41 N12 93.6(4) . . . .
O44 Tb2 O41 N12 -176.0(4) . . . .
O39 Tb2 O41 N12 139.3(4) . . . .
O42 Tb2 O41 N12 -53.4(4) . . . .
O38 Tb2 O41 N12 19.1(4) . . . .
C97 N11 O42 Tb2 -92.9(4) . . . .
C101 N11 O42 Tb2 89.9(4) . . . .
O37 Tb2 O42 N11 145.4(4) . . . .
O41 Tb2 O42 N11 -53.5(4) . . . .
O43 Tb2 O42 N11 66.4(4) . . . .
O40 Tb2 O42 N11 -102.7(4) . . . .
O44 Tb2 O42 N11 6.8(4) . . . .
O39 Tb2 O42 N11 108.1(4) . . . .
O38 Tb2 O42 N11 -143.5(4) . . . .
C107 N9 O43 Tb2 -91.5(4) . . . .
C111 N9 O43 Tb2 90.1(4) . . . .
O37 Tb2 O43 N9 97.6(4) . . . .
O41 Tb2 O43 N9 -112.9(4) . . . .
O40 Tb2 O43 N9 -9.0(6) . . . .
O44 Tb2 O43 N9 -50.7(4) . . . .
O39 Tb2 O43 N9 25.5(4) . . . .
O42 Tb2 O43 N9 -173.0(4) . . . .
O38 Tb2 O43 N9 146.3(4) . . . .
C112 N10 O44 Tb2 89.0(4) . . . .
C116 N10 O44 Tb2 -92.4(4) . . . .
O37 Tb2 O44 N10 -101.5(4) . . . .
O41 Tb2 O44 N10 65.6(4) . . . .
O43 Tb2 O44 N10 -53.8(4) . . . .
O40 Tb2 O44 N10 145.1(4) . . . .
O39 Tb2 O44 N10 -144.3(4) . . . .
O42 Tb2 O44 N10 7.0(4) . . . .
O38 Tb2 O44 N10 99.2(5) . . . .
C122 N14 O52 Tb3 80(2) . . . .
C126 N14 O52 Tb3 -86(2) . . . .
O56 Tb3 O52 N14 15(2) . . . .
O57 Tb3 O52 N14 161(2) . . . .
O58 Tb3 O52 N14 -69(3) . . . .
O54 Tb3 O52 N14 80(2) . . . .
O59 Tb3 O52 N14 -131(2) . . . .
O55 Tb3 O52 N14 63(3) . . . .
O53 Tb3 O52 N14 -56(2) . . . .
C121 N13 O53 Tb3 98.3(19) . . . .
C117 N13 O53 Tb3 -98(2) . . . .
O56 Tb3 O53 N13 -138(2) . . . .
O57 Tb3 O53 N13 8(3) . . . .
O58 Tb3 O53 N13 125(2) . . . .
O52 Tb3 O53 N13 -45(2) . . . .
O54 Tb3 O53 N13 -98(2) . . . .
O59 Tb3 O53 N13 39(2) . . . .
O55 Tb3 O53 N13 175.3(19) . . . .
